data_7062887
loop_
_publ_author_name
'Ovsyannikov, Alexander S.'
'Strelnikova, Iuliia V.'
'Samigullina, Aida I.'
'Islamov, Daut R.'
'Cherosov, Mikhail A.'
'Batulin, Ruslan G.'
'Kiiamov, Airat G.'
'Gubaidullin, Aidar T.'
'Dorovatovskii, Pavel V.'
'Solovieva, Svetlana E.'
'Antipin, Igor S.'

_publ_section_title
;
 Influence of neutral auxiliary ligands on crystal structure and magnetic
 behaviour of new [MnII2MnIII2] clusters supported by
 p-adamantylcalix[4]arene
;
_journal_issue 1
_journal_name_full 'New Journal of Chemistry'
_journal_page_first 203
_journal_page_last 215
_journal_paper_doi 10.1039/D3NJ04809H
_journal_volume 48
_journal_year 2024
_chemical_formula_moiety 'C156 H170 Mn4 N4 O10, 4(C3 H7 N O)'
_chemical_formula_sum 'C168 H198 Mn4 N8 O14'
_chemical_formula_weight 2773.09
_space_group_crystal_system monoclinic
_space_group_IT_number 14
_space_group_name_Hall '-P 2yn'
_space_group_name_H-M_alt 'P 1 21/n 1'
_atom_sites_solution_hydrogens mixed
_atom_sites_solution_primary dual
_atom_sites_solution_secondary difmap
_audit_creation_date 2023-08-10
_audit_creation_method
;
Olex2 1.5
(compiled 2021.10.07 svn.r9718050b for OlexSys, GUI svn.r6410)
;
_audit_update_record
;
2023-11-15 deposited with the CCDC.	2023-11-20 downloaded from the CCDC.
;
_cell_angle_alpha 90
_cell_angle_beta 95.27(3)
_cell_angle_gamma 90
_cell_formula_units_Z 2
_cell_length_a 16.357(3)
_cell_length_b 25.859(5)
_cell_length_c 18.043(4)
_cell_measurement_reflns_used 5000
_cell_measurement_temperature 100
_cell_measurement_theta_max 30.936
_cell_measurement_theta_min 1.999
_cell_volume 7599(3)
_computing_data_collection 'XDS (Kabsh, 2010)'
_computing_data_reduction 'XDS (Kabsh, 2010)'
_computing_molecular_graphics 'Olex2 1.5 (Dolomanov et al., 2009)'
_computing_publication_material 'Olex2 1.5 (Dolomanov et al., 2009)'
_computing_structure_refinement 'SHELXL 2018/3 (Sheldrick, 2015)'
_computing_structure_solution 'ShelXT (Sheldrick, 2015)'
_diffrn_ambient_temperature 100.00
_diffrn_measured_fraction_theta_full 0.959
_diffrn_measured_fraction_theta_max 0.948
_diffrn_measurement_device_type 'Rayonix SX165 CCD'
_diffrn_measurement_method '/f scan'
_diffrn_radiation_type synchrotron
_diffrn_radiation_wavelength 0.79313
_diffrn_reflns_av_R_equivalents 0.0480
_diffrn_reflns_av_unetI/netI 0.0550
_diffrn_reflns_Laue_measured_fraction_full 0.959
_diffrn_reflns_Laue_measured_fraction_max 0.948
_diffrn_reflns_limit_h_max 17
_diffrn_reflns_limit_h_min -21
_diffrn_reflns_limit_k_max 33
_diffrn_reflns_limit_k_min -33
_diffrn_reflns_limit_l_max 23
_diffrn_reflns_limit_l_min -14
_diffrn_reflns_number 41227
_diffrn_reflns_point_group_measured_fraction_full 0.959
_diffrn_reflns_point_group_measured_fraction_max 0.948
_diffrn_reflns_theta_full 28.417
_diffrn_reflns_theta_max 30.936
_diffrn_reflns_theta_min 1.999
_exptl_absorpt_coefficient_mu 0.522
_exptl_absorpt_correction_T_max 0
_exptl_absorpt_correction_T_min 0
_exptl_absorpt_correction_type empirical
_exptl_absorpt_process_details 'XDS (Kabsh, 2010)'
_exptl_crystal_colour pink
_exptl_crystal_colour_primary pink
_exptl_crystal_density_diffrn 1.212
_exptl_crystal_description prism
_exptl_crystal_F_000 2948
_exptl_crystal_size_max 0.2
_exptl_crystal_size_mid 0.2
_exptl_crystal_size_min 0.1
_refine_diff_density_max 1.441
_refine_diff_density_min -0.971
_refine_diff_density_rms 0.074
_refine_ls_extinction_coef 0.0049(4)
_refine_ls_extinction_expression Fc^*^=kFc[1+0.001xFc^2^\l^3^/sin(2\q)]^-1/4^
_refine_ls_extinction_method 'SHELXL-2018/3 (Sheldrick 2018)'
_refine_ls_goodness_of_fit_ref 1.044
_refine_ls_hydrogen_treatment mixed
_refine_ls_matrix_type full
_refine_ls_number_parameters 964
_refine_ls_number_reflns 16429
_refine_ls_number_restraints 40
_refine_ls_restrained_S_all 1.047
_refine_ls_R_factor_all 0.0927
_refine_ls_R_factor_gt 0.0633
_refine_ls_shift/su_max 0.002
_refine_ls_shift/su_mean 0.000
_refine_ls_structure_factor_coef Fsqd
_refine_ls_weighting_details 'w=1/[\s^2^(Fo^2^)+(0.0924P)^2^+5.3300P] where P=(Fo^2^+2Fc^2^)/3'
_refine_ls_weighting_scheme calc
_refine_ls_wR_factor_gt 0.1628
_refine_ls_wR_factor_ref 0.1820
_reflns_Friedel_coverage 0.000
_reflns_number_gt 11340
_reflns_number_total 16429
_reflns_threshold_expression 'I > 2\s(I)'
_cod_data_source_file d3nj04809h2.cif
_cod_data_source_block kmv287
_cod_depositor_comments 'Adding full bibliography for 7062886--7062889.cif.'
_cod_original_cell_volume 7600(3)
_cod_database_code 7062887
_shelx_shelxl_version_number 2018/3
_shelx_space_group_comment
;
The symmetry employed for this shelxl refinement is uniquely defined
by the following loop, which should always be used as a source of
symmetry information in preference to the above space-group names.
They are only intended as comments.
;
_shelx_estimated_absorpt_t_max 0.950
_shelx_estimated_absorpt_t_min 0.903
_olex2_refinement_description
;
1. Restrained distances
 H5-O5
 0.9 with sigma of 0.01
 C49-C54 \\sim C49-C53
 with sigma of 0.02
 C49-C52 \\sim C49-C51
 with sigma of 0.02
 C49-C50 \\sim C49-C55
 with sigma of 0.02
 C58-C60 \\sim C67-C57
 with sigma of 0.02
 C58-C56 \\sim C67-C66
 with sigma of 0.02
 C63-C65 \\sim C62-C64
 with sigma of 0.02
 C63-C61 \\sim C62-C59
 with sigma of 0.02
 C63-C54 \\sim C62-C53
 with sigma of 0.02
 C65-C56 \\sim C64-C66
 with sigma of 0.02
 C61-C60 \\sim C59-C57
 with sigma of 0.02
 C60-C52 \\sim C57-C51
 with sigma of 0.02
 C56-C50 \\sim C66-C55
 with sigma of 0.02
 C49-C63 \\sim C49-C62
 with sigma of 0.04
 C49-C60 \\sim C49-C57
 with sigma of 0.04
 C49-C56 \\sim C49-C66
 with sigma of 0.04
 C58-C65 \\sim C67-C64
 with sigma of 0.04
 C58-C61 \\sim C67-C59
 with sigma of 0.04
 C58-C52 \\sim C67-C51
 with sigma of 0.04
 C58-C50 \\sim C67-C55
 with sigma of 0.04
 C63-C60 \\sim C62-C57
 with sigma of 0.04
 C63-C56 \\sim C62-C66
 with sigma of 0.04
 C65-C61 \\sim C64-C59
 with sigma of 0.04
 C65-C54 \\sim C64-C53
 with sigma of 0.04
 C65-C50 \\sim C64-C55
 with sigma of 0.04
 C61-C54 \\sim C59-C53
 with sigma of 0.04
 C61-C52 \\sim C59-C51
 with sigma of 0.04
 C60-C56 \\sim C57-C66
 with sigma of 0.04
 C52-C49 \\sim C49-C53
 with sigma of 0.02
 C53-C49 \\sim C49-C54
 with sigma of 0.02
 C54-C49 \\sim C49-C55
 with sigma of 0.02
 C55-C49 \\sim C49-C50
 with sigma of 0.02
 C50-C49 \\sim C49-C51
 with sigma of 0.02
 C51-C49 \\sim C49-C52
 with sigma of 0.02
2. Others
 Sof(C53)=Sof(H53A)=Sof(H53B)=Sof(C62)=Sof(H62)=Sof(C59)=Sof(H59A)=Sof(H59B)=
 Sof(C57)=Sof(H57)=Sof(C67)=Sof(H67A)=Sof(H67B)=Sof(C66)=Sof(H66)=Sof(C64)=
 Sof(H64A)=Sof(H64B)=Sof(C55)=Sof(H55A)=Sof(H55B)=Sof(C51)=Sof(H51A)=Sof(H51B)=
 1-FVAR(1)
 Sof(C58)=Sof(H58A)=Sof(H58B)=Sof(C63)=Sof(H63)=Sof(C65)=Sof(H65A)=Sof(H65B)=
 Sof(C61)=Sof(H61A)=Sof(H61B)=Sof(C60)=Sof(H60)=Sof(C56)=Sof(H56)=Sof(C54)=
 Sof(H54A)=Sof(H54B)=Sof(C52)=Sof(H52A)=Sof(H52B)=Sof(C50)=Sof(H50A)=Sof(H50B)=
 FVAR(1)
3.a Ternary CH refined with riding coordinates:
 C76(H76), C74(H74), C72(H72), C47(H47), C43(H43), C45(H45), C63(H63),
 C37(H37), C35(H35), C60(H60), C56(H56), C33(H33), C62(H62), C57(H57), C66(H66)
3.b Secondary CH2 refined with riding coordinates:
 C1(H1A,H1B), C22(H22A,H22B), C15(H15A,H15B), C70(H70A,H70B), C8(H8A,H8B),
 C71(H71A,H71B), C69(H69A,H69B), C42(H42A,H42B), C40(H40A,H40B), C41(H41A,H41B),
  C73(H73A,H73B), C77(H77A,H77B), C75(H75A,H75B), C48(H48A,H48B), C58(H58A,
 H58B), C46(H46A,H46B), C44(H44A,H44B), C32(H32A,H32B), C30(H30A,H30B),
 C65(H65A,H65B), C31(H31A,H31B), C61(H61A,H61B), C36(H36A,H36B), C34(H34A,H34B),
  C54(H54A,H54B), C38(H38A,H38B), C52(H52A,H52B), C50(H50A,H50B), C53(H53A,
 H53B), C59(H59A,H59B), C67(H67A,H67B), C64(H64A,H64B), C55(H55A,H55B),
 C51(H51A,H51B)
3.c Aromatic/amide H refined with riding coordinates:
 C24(H24), C26(H26), C5(H5A), C12(H12), C19(H19), C10(H10), C3(H3), C17(H17),
 C84(H84), C87(H87), C78(H78), C93(H93), C86(H86), C81(H81), C90(H90), C79(H79),
  C80(H80), C85(H85)
3.d Idealised Me refined as rotating group:
 C88(H88A,H88B,H88C), C89(H89A,H89B,H89C), C91(H91A,H91B,H91C), C92(H92A,H92B,
 H92C)
;
_smtbx_masks_void_probe_radius 1.2
_smtbx_masks_void_truncation_radius 1.2
_olex2_submission_special_instructions 'No special instructions were received'

loop_
_space_group_symop_operation_xyz
'x, y, z'
'-x+1/2, y+1/2, -z+1/2'
'-x, -y, -z'
'x-1/2, -y-1/2, z-1/2'

loop_
_atom_site_label
_atom_site_type_symbol
_atom_site_fract_x
_atom_site_fract_y
_atom_site_fract_z
_atom_site_U_iso_or_equiv
_atom_site_adp_type
_atom_site_occupancy
_atom_site_site_symmetry_order
_atom_site_calc_flag
_atom_site_refinement_flags_posn
_atom_site_refinement_flags_adp
_atom_site_refinement_flags_occupancy
_atom_site_disorder_assembly
_atom_site_disorder_group
Mn01 Mn 0.49092(3) 0.44339(2) 0.13052(2) 0.02816(12) Uani 1 1 d . . . . .
Mn02 Mn 0.53636(3) 0.54718(2) 0.04771(3) 0.03394(14) Uani 1 1 d . . . . .
O4 O 0.51930(13) 0.40443(7) 0.04382(11) 0.0289(4) Uani 1 1 d . . . . .
O3 O 0.40009(13) 0.39881(7) 0.13991(12) 0.0320(4) Uani 1 1 d . . . . .
O2 O 0.46911(14) 0.48035(7) 0.21749(12) 0.0320(5) Uani 1 1 d . . . . .
O1 O 0.58915(13) 0.48498(7) 0.12141(11) 0.0303(4) Uani 1 1 d . . . . .
O5 O 0.43831(14) 0.49483(7) 0.05028(12) 0.0315(4) Uani 1 1 d D . . . .
N2 N 0.49965(19) 0.61325(11) 0.12079(15) 0.0418(7) Uani 1 1 d . . . . .
C28 C 0.56704(18) 0.36160(10) 0.05028(16) 0.0272(6) Uani 1 1 d . . . . .
N3 N 0.69011(19) 0.31378(10) 0.29172(17) 0.0426(7) Uani 1 1 d . . . . .
C27 C 0.65251(19) 0.36540(10) 0.05054(16) 0.0285(6) Uani 1 1 d . . . . .
C23 C 0.53017(18) 0.31246(10) 0.05566(16) 0.0278(6) Uani 1 1 d . . . . .
N1 N 0.64847(18) 0.59031(11) 0.07873(17) 0.0435(7) Uani 1 1 d . . . . .
C24 C 0.58041(18) 0.26869(10) 0.06030(17) 0.0289(6) Uani 1 1 d . . . . .
H24 H 0.555456 0.235692 0.063483 0.035 Uiso 1 1 calc R U . . .
C25 C 0.66531(19) 0.27127(10) 0.06047(17) 0.0295(6) Uani 1 1 d . . . . .
C11 C 0.57476(19) 0.43681(11) 0.42854(17) 0.0315(6) Uani 1 1 d . . . . .
C1 C 0.69412(19) 0.41776(10) 0.04619(17) 0.0305(6) Uani 1 1 d . . . . .
H1A H 0.743678 0.413784 0.019056 0.037 Uiso 1 1 calc R U . . .
H1B H 0.656310 0.441728 0.017246 0.037 Uiso 1 1 calc R U . . .
C21 C 0.40775(18) 0.35412(10) 0.17933(17) 0.0291(6) Uani 1 1 d . . . . .
C16 C 0.39851(18) 0.35415(11) 0.25602(17) 0.0296(6) Uani 1 1 d . . . . .
C22 C 0.43878(18) 0.30712(10) 0.06192(16) 0.0289(6) Uani 1 1 d . . . . .
H22A H 0.409185 0.336148 0.035675 0.035 Uiso 1 1 calc R U . . .
H22B H 0.418618 0.274423 0.038247 0.035 Uiso 1 1 calc R U . . .
C6 C 0.6867(2) 0.49392(10) 0.22747(17) 0.0322(6) Uani 1 1 d . . . . .
C15 C 0.38516(19) 0.40411(11) 0.29713(17) 0.0311(6) Uani 1 1 d . . . . .
H15A H 0.354382 0.428634 0.262890 0.037 Uiso 1 1 calc R U . . .
H15B H 0.351477 0.396979 0.338842 0.037 Uiso 1 1 calc R U . . .
C14 C 0.50411(19) 0.46542(10) 0.28489(16) 0.0287(6) Uani 1 1 d . . . . .
C26 C 0.69998(19) 0.32049(10) 0.05588(16) 0.0292(6) Uani 1 1 d . . . . .
H26 H 0.757917 0.323448 0.056406 0.035 Uiso 1 1 calc R U . . .
C5 C 0.7645(2) 0.48312(11) 0.26152(18) 0.0346(7) Uani 1 1 d . . . . .
H5A H 0.780216 0.498040 0.308787 0.042 Uiso 1 1 calc R U . . .
C13 C 0.46534(18) 0.42881(10) 0.32737(16) 0.0287(6) Uani 1 1 d . . . . .
C7 C 0.66376(19) 0.47320(10) 0.15649(17) 0.0296(6) Uani 1 1 d . . . . .
C12 C 0.5015(2) 0.41501(11) 0.39751(17) 0.0315(6) Uani 1 1 d . . . . .
H12 H 0.475275 0.389734 0.425286 0.038 Uiso 1 1 calc R U . . .
C20 C 0.42225(18) 0.30727(10) 0.14257(16) 0.0288(6) Uani 1 1 d . . . . .
C9 C 0.5793(2) 0.48742(10) 0.31410(17) 0.0317(6) Uani 1 1 d . . . . .
C19 C 0.42443(18) 0.26126(11) 0.18373(17) 0.0304(6) Uani 1 1 d . . . . .
H19 H 0.432073 0.229574 0.158635 0.037 Uiso 1 1 calc R U . . .
C10 C 0.6120(2) 0.47308(11) 0.38553(17) 0.0320(6) Uani 1 1 d . . . . .
H10 H 0.661792 0.488738 0.405541 0.038 Uiso 1 1 calc R U . . .
C2 C 0.71891(19) 0.44149(10) 0.12189(17) 0.0309(6) Uani 1 1 d . . . . .
C39 C 0.61324(19) 0.42328(11) 0.50648(17) 0.0324(6) Uani 1 1 d . . . . .
C4 C 0.8205(2) 0.45135(12) 0.22943(19) 0.0368(7) Uani 1 1 d . . . . .
C3 C 0.79546(19) 0.43117(11) 0.15908(18) 0.0341(6) Uani 1 1 d . . . . .
H3 H 0.832323 0.409496 0.135694 0.041 Uiso 1 1 calc R U . . .
C70 C 0.7038(2) 0.19102(11) 0.13583(18) 0.0353(7) Uani 1 1 d . . . . .
H70A H 0.722277 0.212358 0.179750 0.042 Uiso 1 1 calc R U . . .
H70B H 0.644671 0.183438 0.137761 0.042 Uiso 1 1 calc R U . . .
C18 C 0.41592(19) 0.25994(11) 0.25948(17) 0.0305(6) Uani 1 1 d . . . . .
C68 C 0.71614(19) 0.22151(10) 0.06385(18) 0.0317(6) Uani 1 1 d . . . . .
C8 C 0.6257(2) 0.52403(11) 0.26795(17) 0.0335(6) Uani 1 1 d . . . . .
H8A H 0.586779 0.542241 0.231606 0.040 Uiso 1 1 calc R U . . .
H8B H 0.654755 0.550216 0.300594 0.040 Uiso 1 1 calc R U . . .
C49 C 0.41623(18) 0.20905(11) 0.30306(16) 0.0314(6) Uani 1 1 d D . . . .
C71 C 0.6884(2) 0.18713(11) -0.00327(18) 0.0365(7) Uani 1 1 d . . . . .
H71A H 0.696979 0.205780 -0.049838 0.044 Uiso 1 1 calc R U . . .
H71B H 0.628993 0.179698 -0.003347 0.044 Uiso 1 1 calc R U . . .
O6 O 0.8156(2) 0.27770(12) 0.2814(3) 0.0842(11) Uani 1 1 d . . . . .
C17 C 0.40375(19) 0.30733(11) 0.29447(17) 0.0321(6) Uani 1 1 d . . . . .
H17 H 0.398868 0.307566 0.346527 0.039 Uiso 1 1 calc R U . . .
C69 C 0.8082(2) 0.23225(11) 0.06304(19) 0.0362(7) Uani 1 1 d . . . . .
H69A H 0.827297 0.253717 0.106651 0.043 Uiso 1 1 calc R U . . .
H69B H 0.817860 0.251837 0.017517 0.043 Uiso 1 1 calc R U . . .
C76 C 0.7365(2) 0.13596(12) -0.0007(2) 0.0417(8) Uani 1 1 d . . . . .
H76 H 0.717530 0.114325 -0.044908 0.050 Uiso 1 1 calc R U . . .
C74 C 0.7524(2) 0.14011(11) 0.1384(2) 0.0400(8) Uani 1 1 d . . . . .
H74 H 0.743432 0.121009 0.185211 0.048 Uiso 1 1 calc R U . . .
C42 C 0.6156(2) 0.47140(12) 0.55697(18) 0.0388(7) Uani 1 1 d . . . . .
H42A H 0.646913 0.499212 0.534612 0.047 Uiso 1 1 calc R U . . .
H42B H 0.558967 0.484018 0.560531 0.047 Uiso 1 1 calc R U . . .
C40 C 0.5637(2) 0.38138(12) 0.54420(18) 0.0396(7) Uani 1 1 d . . . . .
H40A H 0.507058 0.393936 0.548187 0.048 Uiso 1 1 calc R U . . .
H40B H 0.560409 0.349722 0.513212 0.048 Uiso 1 1 calc R U . . .
C83 C 0.5576(2) 0.64815(14) 0.1358(2) 0.0428(8) Uani 1 1 d . . . . .
C72 C 0.8575(2) 0.18148(11) 0.0651(2) 0.0387(7) Uani 1 1 d . . . . .
H72 H 0.917238 0.189357 0.063874 0.046 Uiso 1 1 calc R U . . .
C41 C 0.7016(2) 0.40338(14) 0.5032(2) 0.0439(8) Uani 1 1 d . . . . .
H41A H 0.734623 0.430053 0.480234 0.053 Uiso 1 1 calc R U . . .
H41B H 0.700814 0.371997 0.471682 0.053 Uiso 1 1 calc R U . . .
C73 C 0.8439(2) 0.15213(12) 0.1370(2) 0.0421(8) Uani 1 1 d . . . . .
H73A H 0.875749 0.119532 0.139275 0.051 Uiso 1 1 calc R U . . .
H73B H 0.863084 0.173423 0.180763 0.051 Uiso 1 1 calc R U . . .
C77 C 0.8281(2) 0.14803(12) -0.0017(2) 0.0443(8) Uani 1 1 d . . . . .
H77A H 0.859787 0.115371 -0.000155 0.053 Uiso 1 1 calc R U . . .
H77B H 0.837512 0.166421 -0.048257 0.053 Uiso 1 1 calc R U . . .
C29 C 0.9042(2) 0.43986(14) 0.2711(2) 0.0459(8) Uani 1 1 d . . . . .
C47 C 0.6557(3) 0.45914(13) 0.6352(2) 0.0459(8) Uani 1 1 d . . . . .
H47 H 0.656846 0.490978 0.666694 0.055 Uiso 1 1 calc R U . . .
C75 C 0.7226(2) 0.10680(11) 0.0707(2) 0.0432(8) Uani 1 1 d . . . . .
H75A H 0.753042 0.073687 0.072347 0.052 Uiso 1 1 calc R U . . .
H75B H 0.663426 0.098983 0.071740 0.052 Uiso 1 1 calc R U . . .
C82 C 0.6423(2) 0.63178(13) 0.1231(2) 0.0429(8) Uani 1 1 d . . . . .
C43 C 0.6042(2) 0.36850(13) 0.6220(2) 0.0443(8) Uani 1 1 d . . . . .
H43 H 0.571440 0.341185 0.645011 0.053 Uiso 1 1 calc R U . . .
C84 C 0.5405(2) 0.69843(16) 0.1616(2) 0.0524(9) Uani 1 1 d . . . . .
H84 H 0.582863 0.723322 0.171398 0.063 Uiso 1 1 calc R U . . .
C87 C 0.4220(2) 0.62547(16) 0.1308(2) 0.0500(9) Uani 1 1 d . . . . .
H87 H 0.380417 0.600300 0.119466 0.060 Uiso 1 1 calc R U . . .
C78 C 0.7232(2) 0.57304(14) 0.0670(3) 0.0519(9) Uani 1 1 d . . . . .
H78 H 0.727571 0.544442 0.034583 0.062 Uiso 1 1 calc R U . . .
C48 C 0.6064(3) 0.41699(14) 0.6699(2) 0.0472(8) Uani 1 1 d . . . . .
H48A H 0.631758 0.408931 0.720545 0.057 Uiso 1 1 calc R U . . .
H48B H 0.549680 0.429307 0.674250 0.057 Uiso 1 1 calc R U . . .
C58 C 0.4104(8) 0.0957(4) 0.3001(7) 0.037(2) Uani 0.622(5) 1 d D . P A 1
H58A H 0.407604 0.089386 0.245782 0.045 Uiso 0.622(5) 1 calc R U P A 1
H58B H 0.409146 0.061910 0.325618 0.045 Uiso 0.622(5) 1 calc R U P A 1
C46 C 0.7431(3) 0.43996(15) 0.6293(2) 0.0519(9) Uani 1 1 d . . . . .
H46A H 0.769802 0.432645 0.679702 0.062 Uiso 1 1 calc R U . . .
H46B H 0.775265 0.467059 0.606384 0.062 Uiso 1 1 calc R U . . .
O7 O 0.6661(3) 0.23218(19) 0.7421(3) 0.1129(16) Uani 1 1 d . . . . .
N4 N 0.6553(2) 0.19838(16) 0.6260(2) 0.0692(11) Uani 1 1 d . . . . .
C93 C 0.6966(3) 0.20984(17) 0.6920(3) 0.0575(10) Uani 1 1 d . . . . .
H93 H 0.752619 0.199927 0.699920 0.069 Uiso 1 1 calc R U . . .
C45 C 0.7415(2) 0.39054(15) 0.5818(2) 0.0487(9) Uani 1 1 d . . . . .
H45 H 0.798754 0.377725 0.578625 0.058 Uiso 1 1 calc R U . . .
C88 C 0.6282(3) 0.34838(16) 0.2586(2) 0.0562(10) Uani 1 1 d . . . . .
H88A H 0.648948 0.366074 0.216107 0.084 Uiso 1 1 calc R U . . .
H88B H 0.614508 0.373998 0.295528 0.084 Uiso 1 1 calc R U . . .
H88C H 0.578864 0.328604 0.241581 0.084 Uiso 1 1 calc R U . . .
C44 C 0.6904(3) 0.34891(14) 0.6163(2) 0.0507(9) Uani 1 1 d . . . . .
H44A H 0.688720 0.317345 0.585137 0.061 Uiso 1 1 calc R U . . .
H44B H 0.716090 0.339880 0.666452 0.061 Uiso 1 1 calc R U . . .
C86 C 0.3992(3) 0.67424(17) 0.1576(2) 0.0569(10) Uani 1 1 d . . . . .
H86 H 0.343850 0.682039 0.165152 0.068 Uiso 1 1 calc R U . . .
C32 C 0.8919(3) 0.41698(17) 0.3487(2) 0.0572(10) Uani 1 1 d . . . . .
H32A H 0.860858 0.441745 0.377142 0.069 Uiso 1 1 calc R U . . .
H32B H 0.859860 0.384548 0.342726 0.069 Uiso 1 1 calc R U . . .
C63 C 0.4215(7) 0.1657(4) 0.4281(5) 0.039(2) Uani 0.622(5) 1 d D . P A 1
H63 H 0.424269 0.171727 0.483020 0.047 Uiso 0.622(5) 1 calc R U P A 1
C30 C 0.9541(3) 0.4004(2) 0.2306(3) 0.0680(12) Uani 1 1 d . . . . .
H30A H 0.962891 0.413636 0.180503 0.082 Uiso 1 1 calc R U . . .
H30B H 0.922856 0.367609 0.224367 0.082 Uiso 1 1 calc R U . . .
C81 C 0.7122(3) 0.65691(15) 0.1569(3) 0.0570(10) Uani 1 1 d . . . . .
H81 H 0.707323 0.686528 0.187307 0.068 Uiso 1 1 calc R U . . .
C90 C 0.7601(3) 0.30716(14) 0.2597(3) 0.0561(10) Uani 1 1 d . . . . .
H90 H 0.767184 0.327059 0.216536 0.067 Uiso 1 1 calc R U . . .
C65 C 0.3417(6) 0.1369(3) 0.4024(5) 0.0390(18) Uani 0.622(5) 1 d D . P A 1
H65A H 0.340233 0.103240 0.428517 0.047 Uiso 0.622(5) 1 calc R U P A 1
H65B H 0.293713 0.157497 0.414636 0.047 Uiso 0.622(5) 1 calc R U P A 1
C31 C 0.9543(3) 0.49013(17) 0.2825(3) 0.0594(11) Uani 1 1 d . . . . .
H31A H 0.963158 0.505237 0.233490 0.071 Uiso 1 1 calc R U . . .
H31B H 0.923147 0.515463 0.309957 0.071 Uiso 1 1 calc R U . . .
C79 C 0.7947(3) 0.59518(16) 0.1003(3) 0.0639(12) Uani 1 1 d . . . . .
H79 H 0.847167 0.581497 0.092752 0.077 Uiso 1 1 calc R U . . .
C61 C 0.4947(5) 0.1339(2) 0.4101(5) 0.0363(16) Uani 0.622(5) 1 d D . P A 1
H61A H 0.494889 0.100432 0.436821 0.044 Uiso 0.622(5) 1 calc R U P A 1
H61B H 0.546136 0.152448 0.426639 0.044 Uiso 0.622(5) 1 calc R U P A 1
C80 C 0.7864(3) 0.63773(16) 0.1448(3) 0.0724(15) Uani 1 1 d . . . . .
H80 H 0.834346 0.654041 0.167580 0.087 Uiso 1 1 calc R U . . .
C37 C 0.9763(3) 0.4059(2) 0.3918(3) 0.0721(14) Uani 1 1 d . . . . .
H37 H 0.967612 0.391299 0.441794 0.087 Uiso 1 1 calc R U . . .
C85 C 0.4605(3) 0.70966(17) 0.1720(3) 0.0622(11) Uani 1 1 d . . . . .
H85 H 0.447384 0.742968 0.189668 0.075 Uiso 1 1 calc R U . . .
C35 C 1.0379(3) 0.4796(2) 0.3264(3) 0.0766(16) Uani 1 1 d . . . . .
H35 H 1.069445 0.512635 0.333677 0.092 Uiso 1 1 calc R U . . .
C36 C 1.0231(3) 0.4564(2) 0.4018(3) 0.0751(14) Uani 1 1 d . . . . .
H36A H 1.076501 0.450149 0.430954 0.090 Uiso 1 1 calc R U . . .
H36B H 0.991474 0.481063 0.429845 0.090 Uiso 1 1 calc R U . . .
C60 C 0.4901(4) 0.1243(2) 0.3257(4) 0.0363(14) Uani 0.622(5) 1 d D . P A 1
H60 H 0.538259 0.103055 0.313687 0.044 Uiso 0.622(5) 1 calc R U P A 1
C56 C 0.3378(4) 0.1280(2) 0.3180(4) 0.0383(14) Uani 0.622(5) 1 d D . P A 1
H56 H 0.285958 0.109221 0.301262 0.046 Uiso 0.622(5) 1 calc R U P A 1
C89 C 0.6734(4) 0.28567(18) 0.3569(3) 0.0809(16) Uani 1 1 d . . . . .
H89A H 0.644723 0.308184 0.389696 0.121 Uiso 1 1 calc R U . . .
H89B H 0.725119 0.273842 0.383076 0.121 Uiso 1 1 calc R U . . .
H89C H 0.638779 0.255724 0.342454 0.121 Uiso 1 1 calc R U . . .
C34 C 1.0855(3) 0.4414(3) 0.2842(4) 0.098(2) Uani 1 1 d . . . . .
H34A H 1.139740 0.435045 0.311703 0.118 Uiso 1 1 calc R U . . .
H34B H 1.094664 0.455818 0.234760 0.118 Uiso 1 1 calc R U . . .
C33 C 1.0374(3) 0.3899(3) 0.2743(3) 0.0864(17) Uani 1 1 d . . . . .
H33 H 1.069322 0.364784 0.246189 0.104 Uiso 1 1 calc R U . . .
C54 C 0.4216(3) 0.21775(17) 0.3879(3) 0.0319(11) Uani 0.622(5) 1 d D . P A 1
H54A H 0.472545 0.236897 0.404129 0.038 Uiso 0.622(5) 1 calc R U P A 1
H54B H 0.374270 0.238728 0.400673 0.038 Uiso 0.622(5) 1 calc R U P A 1
C38 C 1.0232(3) 0.3674(2) 0.3496(4) 0.0844(17) Uani 1 1 d . . . . .
H38A H 0.991555 0.334798 0.342918 0.101 Uiso 1 1 calc R U . . .
H38B H 1.076467 0.359542 0.377871 0.101 Uiso 1 1 calc R U . . .
C91 C 0.5706(3) 0.2121(2) 0.6103(4) 0.093(2) Uani 1 1 d . . . . .
H91A H 0.565162 0.237935 0.570425 0.140 Uiso 1 1 calc R U . . .
H91B H 0.549828 0.226529 0.655219 0.140 Uiso 1 1 calc R U . . .
H91C H 0.538746 0.181253 0.594662 0.140 Uiso 1 1 calc R U . . .
C52 C 0.4918(3) 0.17666(17) 0.2858(3) 0.0338(11) Uani 0.622(5) 1 d D . P A 1
H52A H 0.490990 0.171139 0.231425 0.041 Uiso 0.622(5) 1 calc R U P A 1
H52B H 0.542886 0.195437 0.302813 0.041 Uiso 0.622(5) 1 calc R U P A 1
C50 C 0.3386(3) 0.18017(18) 0.2778(3) 0.0335(11) Uani 0.622(5) 1 d D . P A 1
H50A H 0.335631 0.174491 0.223335 0.040 Uiso 0.622(5) 1 calc R U P A 1
H50B H 0.290284 0.200833 0.288854 0.040 Uiso 0.622(5) 1 calc R U P A 1
C92 C 0.6972(4) 0.1742(4) 0.5690(4) 0.140(4) Uani 1 1 d . . . . .
H92A H 0.752007 0.163418 0.589669 0.210 Uiso 1 1 calc R U . . .
H92B H 0.702175 0.198820 0.528346 0.210 Uiso 1 1 calc R U . . .
H92C H 0.665999 0.143913 0.549994 0.210 Uiso 1 1 calc R U . . .
C53 C 0.4900(5) 0.2034(3) 0.3590(5) 0.0348(19) Uani 0.378(5) 1 d D . P A 2
H53A H 0.493191 0.233802 0.392451 0.042 Uiso 0.378(5) 1 calc R U P A 2
H53B H 0.540263 0.202981 0.332314 0.042 Uiso 0.378(5) 1 calc R U P A 2
C62 C 0.4875(8) 0.1544(4) 0.4057(7) 0.041(3) Uani 0.378(5) 1 d D . P A 2
H62 H 0.537426 0.152786 0.442029 0.049 Uiso 0.378(5) 1 calc R U P A 2
C59 C 0.4859(7) 0.1079(4) 0.3545(7) 0.042(2) Uani 0.378(5) 1 d D . P A 2
H59A H 0.486507 0.075763 0.384367 0.050 Uiso 0.378(5) 1 calc R U P A 2
H59B H 0.535382 0.108088 0.326778 0.050 Uiso 0.378(5) 1 calc R U P A 2
C57 C 0.4089(13) 0.1090(6) 0.2996(11) 0.039(4) Uani 0.378(5) 1 d D . P A 2
H57 H 0.408076 0.077959 0.266581 0.046 Uiso 0.378(5) 1 calc R U P A 2
C67 C 0.3319(7) 0.1096(4) 0.3415(6) 0.042(2) Uani 0.378(5) 1 d D . P A 2
H67A H 0.282469 0.111475 0.305615 0.050 Uiso 0.378(5) 1 calc R U P A 2
H67B H 0.328960 0.077277 0.370611 0.050 Uiso 0.378(5) 1 calc R U P A 2
C66 C 0.3340(8) 0.1553(4) 0.3930(7) 0.032(3) Uani 0.378(5) 1 d D . P A 2
H66 H 0.284037 0.155244 0.421028 0.038 Uiso 0.378(5) 1 calc R U P A 2
C64 C 0.4111(9) 0.1550(6) 0.4476(7) 0.037(3) Uani 0.378(5) 1 d D . P A 2
H64A H 0.411640 0.186019 0.479682 0.045 Uiso 0.378(5) 1 calc R U P A 2
H64B H 0.410677 0.124029 0.479892 0.045 Uiso 0.378(5) 1 calc R U P A 2
C55 C 0.3359(5) 0.2051(3) 0.3461(4) 0.0334(19) Uani 0.378(5) 1 d D . P A 2
H55A H 0.333176 0.235464 0.379125 0.040 Uiso 0.378(5) 1 calc R U P A 2
H55B H 0.286938 0.205878 0.309496 0.040 Uiso 0.378(5) 1 calc R U P A 2
C51 C 0.4112(6) 0.1585(3) 0.2521(5) 0.036(2) Uani 0.378(5) 1 d D . P A 2
H51A H 0.361204 0.160145 0.216834 0.043 Uiso 0.378(5) 1 calc R U P A 2
H51B H 0.459420 0.157323 0.222811 0.043 Uiso 0.378(5) 1 calc R U P A 2
H5 H 0.3889(12) 0.5020(14) 0.066(2) 0.043 Uiso 1 1 d D U . . .

loop_
_atom_site_aniso_label
_atom_site_aniso_U_11
_atom_site_aniso_U_22
_atom_site_aniso_U_33
_atom_site_aniso_U_23
_atom_site_aniso_U_13
_atom_site_aniso_U_12
Mn01 0.0359(3) 0.02278(19) 0.0256(2) 0.00018(15) 0.00172(18) 0.00201(16)
Mn02 0.0472(3) 0.0253(2) 0.0284(2) 0.00187(17) -0.0012(2) 0.00139(18)
O4 0.0366(11) 0.0237(8) 0.0261(10) 0.0015(7) 0.0012(9) 0.0047(8)
O3 0.0376(12) 0.0293(9) 0.0289(11) 0.0011(8) 0.0023(9) 0.0035(8)
O2 0.0413(12) 0.0268(9) 0.0275(10) -0.0003(8) 0.0004(9) 0.0014(8)
O1 0.0360(11) 0.0257(9) 0.0286(11) 0.0024(8) -0.0008(9) 0.0043(8)
O5 0.0392(12) 0.0257(9) 0.0288(11) -0.0009(8) -0.0019(9) 0.0032(8)
N2 0.0521(18) 0.0471(15) 0.0252(13) 0.0071(11) -0.0015(13) -0.0065(13)
C28 0.0337(15) 0.0242(12) 0.0235(14) 0.0000(10) 0.0008(12) 0.0031(10)
N3 0.0451(17) 0.0377(14) 0.0441(17) -0.0014(12) -0.0001(14) -0.0007(12)
C27 0.0349(15) 0.0232(12) 0.0278(14) 0.0001(10) 0.0049(12) 0.0015(11)
C23 0.0331(15) 0.0260(12) 0.0244(14) -0.0002(10) 0.0028(12) -0.0006(11)
N1 0.0435(16) 0.0379(14) 0.0490(17) 0.0111(12) 0.0039(14) 0.0025(12)
C24 0.0335(15) 0.0228(11) 0.0307(15) 0.0005(10) 0.0046(12) 0.0004(10)
C25 0.0345(16) 0.0240(12) 0.0307(15) 0.0029(10) 0.0059(13) 0.0031(11)
C11 0.0366(16) 0.0277(13) 0.0306(15) -0.0030(11) 0.0045(13) 0.0022(11)
C1 0.0355(16) 0.0242(12) 0.0322(15) 0.0036(11) 0.0047(13) 0.0001(11)
C21 0.0286(15) 0.0264(12) 0.0323(15) 0.0016(11) 0.0017(12) -0.0010(10)
C16 0.0286(15) 0.0310(13) 0.0293(15) -0.0032(11) 0.0034(12) -0.0018(11)
C22 0.0327(15) 0.0262(12) 0.0276(14) -0.0011(10) 0.0013(12) 0.0002(11)
C6 0.0396(17) 0.0266(13) 0.0303(15) 0.0024(11) 0.0022(13) -0.0063(11)
C15 0.0342(16) 0.0310(13) 0.0286(15) -0.0018(11) 0.0058(13) -0.0016(11)
C14 0.0341(15) 0.0258(12) 0.0264(14) -0.0023(10) 0.0032(12) 0.0020(11)
C26 0.0312(15) 0.0280(13) 0.0290(14) 0.0005(10) 0.0055(12) 0.0017(11)
C5 0.0371(17) 0.0369(15) 0.0291(15) 0.0027(12) -0.0006(13) -0.0097(12)
C13 0.0335(15) 0.0272(12) 0.0257(14) -0.0029(10) 0.0044(12) -0.0008(11)
C7 0.0351(16) 0.0249(12) 0.0285(15) 0.0022(10) 0.0016(13) -0.0012(11)
C12 0.0397(17) 0.0274(13) 0.0281(15) -0.0012(11) 0.0070(13) -0.0013(11)
C20 0.0313(15) 0.0282(13) 0.0265(14) -0.0011(11) 0.0007(12) -0.0019(11)
C9 0.0422(17) 0.0246(12) 0.0284(15) -0.0012(10) 0.0045(13) -0.0002(11)
C19 0.0305(15) 0.0302(13) 0.0307(15) -0.0008(11) 0.0037(12) 0.0010(11)
C10 0.0387(17) 0.0305(13) 0.0265(14) -0.0027(11) 0.0017(13) -0.0024(12)
C2 0.0360(16) 0.0237(12) 0.0331(15) 0.0048(11) 0.0046(13) -0.0024(11)
C39 0.0351(16) 0.0313(13) 0.0300(15) -0.0005(11) -0.0008(13) -0.0005(11)
C4 0.0330(16) 0.0390(15) 0.0382(17) 0.0072(13) 0.0016(14) -0.0067(12)
C3 0.0337(16) 0.0309(13) 0.0381(17) 0.0054(12) 0.0048(14) -0.0008(11)
C70 0.0398(17) 0.0290(13) 0.0380(17) 0.0071(12) 0.0080(14) 0.0069(12)
C18 0.0303(15) 0.0326(14) 0.0285(15) 0.0013(11) 0.0028(12) 0.0009(11)
C68 0.0354(16) 0.0241(12) 0.0360(16) 0.0031(11) 0.0050(13) 0.0039(11)
C8 0.0429(18) 0.0267(13) 0.0310(15) -0.0030(11) 0.0039(14) -0.0069(12)
C49 0.0338(16) 0.0304(13) 0.0296(15) 0.0004(11) 0.0005(13) 0.0016(11)
C71 0.0437(18) 0.0303(14) 0.0359(17) -0.0009(12) 0.0057(14) 0.0078(12)
O6 0.062(2) 0.0605(18) 0.127(3) 0.0122(19) -0.006(2) 0.0103(15)
C17 0.0315(16) 0.0362(14) 0.0281(15) -0.0013(11) -0.0002(13) -0.0005(11)
C69 0.0388(17) 0.0267(13) 0.0439(18) 0.0060(12) 0.0089(15) 0.0023(12)
C76 0.050(2) 0.0304(14) 0.0452(19) -0.0050(13) 0.0042(16) 0.0086(13)
C74 0.0436(19) 0.0302(14) 0.048(2) 0.0133(13) 0.0114(16) 0.0070(13)
C42 0.050(2) 0.0349(15) 0.0301(16) -0.0022(12) -0.0023(15) 0.0013(13)
C40 0.0448(19) 0.0396(16) 0.0339(17) 0.0042(13) 0.0005(15) -0.0044(14)
C83 0.0412(19) 0.0486(18) 0.0385(19) 0.0033(14) 0.0031(15) -0.0021(14)
C72 0.0335(16) 0.0303(14) 0.053(2) 0.0067(13) 0.0100(15) 0.0063(12)
C41 0.0408(19) 0.0451(17) 0.046(2) 0.0019(15) 0.0049(16) 0.0063(14)
C73 0.0411(19) 0.0345(15) 0.051(2) 0.0114(14) 0.0059(16) 0.0057(13)
C77 0.052(2) 0.0332(15) 0.051(2) 0.0044(14) 0.0196(17) 0.0132(14)
C29 0.0378(18) 0.0544(19) 0.044(2) 0.0083(16) -0.0054(16) -0.0071(15)
C47 0.062(2) 0.0400(17) 0.0340(18) -0.0053(13) -0.0053(17) -0.0009(15)
C75 0.0418(18) 0.0258(13) 0.063(2) 0.0057(14) 0.0084(17) 0.0042(12)
C82 0.048(2) 0.0383(16) 0.0424(19) 0.0051(14) 0.0042(16) 0.0019(14)
C43 0.057(2) 0.0413(17) 0.0345(18) 0.0067(14) 0.0011(16) -0.0042(15)
C84 0.043(2) 0.060(2) 0.055(2) -0.0099(18) 0.0072(18) -0.0015(17)
C87 0.045(2) 0.061(2) 0.044(2) -0.0017(17) 0.0043(17) -0.0007(17)
C78 0.046(2) 0.0382(17) 0.074(3) 0.0043(17) 0.0214(19) 0.0018(15)
C48 0.052(2) 0.056(2) 0.0329(18) 0.0046(15) 0.0001(16) 0.0038(16)
C58 0.040(4) 0.029(5) 0.044(4) 0.002(3) 0.008(3) -0.002(3)
C46 0.051(2) 0.059(2) 0.043(2) 0.0076(17) -0.0101(18) -0.0107(17)
O7 0.079(3) 0.139(4) 0.122(4) -0.061(3) 0.020(3) -0.001(3)
N4 0.055(2) 0.078(2) 0.072(3) -0.015(2) -0.008(2) 0.0047(18)
C93 0.046(2) 0.067(2) 0.060(3) -0.015(2) 0.005(2) 0.0004(18)
C45 0.042(2) 0.059(2) 0.045(2) 0.0094(16) -0.0005(17) 0.0119(16)
C88 0.055(2) 0.062(2) 0.052(2) 0.0056(18) 0.008(2) 0.0120(19)
C44 0.059(2) 0.0422(18) 0.050(2) 0.0096(15) -0.0046(19) 0.0087(16)
C86 0.050(2) 0.069(3) 0.052(2) -0.0073(19) 0.0081(19) 0.0014(19)
C32 0.055(2) 0.065(2) 0.049(2) 0.0186(19) -0.009(2) -0.0038(19)
C63 0.046(4) 0.039(4) 0.032(5) 0.003(3) 0.005(3) 0.002(3)
C30 0.037(2) 0.101(3) 0.065(3) 0.001(2) -0.005(2) 0.015(2)
C81 0.046(2) 0.0452(19) 0.079(3) -0.0044(19) 0.005(2) -0.0021(16)
C90 0.049(2) 0.0444(19) 0.074(3) 0.0070(18) 0.001(2) 0.0011(16)
C65 0.039(4) 0.040(4) 0.039(4) 0.013(3) 0.010(3) 0.002(3)
C31 0.045(2) 0.072(3) 0.059(3) 0.019(2) -0.012(2) -0.0165(19)
C79 0.042(2) 0.055(2) 0.096(4) 0.002(2) 0.014(2) 0.0032(17)
C61 0.040(3) 0.030(4) 0.038(3) 0.004(3) 0.003(3) 0.001(3)
C80 0.043(2) 0.048(2) 0.126(5) -0.017(2) 0.005(3) -0.0060(17)
C37 0.068(3) 0.089(3) 0.055(3) 0.023(2) -0.018(2) -0.007(3)
C85 0.055(3) 0.064(2) 0.068(3) -0.017(2) 0.005(2) 0.003(2)
C35 0.046(3) 0.094(4) 0.085(4) 0.022(3) -0.022(3) -0.022(2)
C36 0.060(3) 0.095(4) 0.065(3) 0.004(3) -0.024(3) -0.002(2)
C60 0.037(3) 0.034(3) 0.039(4) 0.002(2) 0.007(3) 0.000(2)
C56 0.040(3) 0.038(3) 0.036(4) 0.005(2) 0.003(3) -0.004(3)
C89 0.136(5) 0.051(2) 0.058(3) 0.008(2) 0.018(3) -0.004(3)
C34 0.033(2) 0.176(7) 0.083(4) 0.037(4) -0.011(3) -0.003(3)
C33 0.050(3) 0.130(5) 0.076(4) -0.009(3) -0.015(3) 0.030(3)
C54 0.039(3) 0.030(2) 0.026(2) 0.0022(17) 0.003(2) -0.0011(19)
C38 0.063(3) 0.087(3) 0.097(4) 0.020(3) -0.026(3) 0.015(3)
C91 0.062(3) 0.087(4) 0.124(5) -0.002(3) -0.031(3) 0.010(3)
C52 0.035(3) 0.032(2) 0.035(3) -0.0003(19) 0.005(2) -0.0012(19)
C50 0.029(3) 0.035(2) 0.035(3) 0.0026(19) 0.000(2) -0.0029(19)
C92 0.074(4) 0.249(10) 0.093(5) -0.080(6) -0.008(4) 0.013(5)
C53 0.036(4) 0.030(4) 0.037(4) -0.006(3) -0.001(4) 0.003(3)
C62 0.054(7) 0.031(6) 0.035(5) 0.000(5) -0.003(5) 0.006(6)
C59 0.048(6) 0.029(5) 0.048(7) 0.001(4) 0.004(5) 0.002(4)
C57 0.057(8) 0.024(8) 0.036(6) 0.003(5) 0.007(5) -0.003(6)
C67 0.050(6) 0.040(6) 0.034(6) 0.003(4) -0.001(5) -0.006(5)
C66 0.033(5) 0.034(6) 0.027(5) 0.007(5) 0.001(4) -0.001(5)
C64 0.044(7) 0.034(7) 0.035(8) 0.000(5) 0.007(6) 0.006(5)
C55 0.040(5) 0.031(4) 0.030(4) 0.007(3) 0.007(4) 0.000(3)
C51 0.044(5) 0.028(4) 0.036(5) 0.002(3) 0.005(4) -0.006(3)

loop_
_atom_type_symbol
_atom_type_description
_atom_type_scat_dispersion_real
_atom_type_scat_dispersion_imag
_atom_type_scat_source
C C 0.0047 0.0021 'International Tables Vol C Tables 4.2.6.8 and 6.1.1.4'
H H 0.0000 0.0000 'International Tables Vol C Tables 4.2.6.8 and 6.1.1.4'
Mn Mn 0.3687 0.8976 'International Tables Vol C Tables 4.2.6.8 and 6.1.1.4'
N N 0.0086 0.0042 'International Tables Vol C Tables 4.2.6.8 and 6.1.1.4'
O O 0.0148 0.0078 'International Tables Vol C Tables 4.2.6.8 and 6.1.1.4'

loop_
_geom_angle_atom_site_label_1
_geom_angle_atom_site_label_2
_geom_angle_atom_site_label_3
_geom_angle
_geom_angle_site_symmetry_1
_geom_angle_site_symmetry_3
_geom_angle_publ_flag
Mn02 Mn01 Mn02 59.003(18) . 3_665 ?
O4 Mn01 Mn02 88.63(6) . . ?
O4 Mn01 Mn02 42.19(6) . 3_665 ?
O4 Mn01 O1 87.64(9) . . ?
O4 Mn01 O5 83.49(8) . . ?
O3 Mn01 Mn02 140.29(6) . . ?
O3 Mn01 Mn02 95.59(7) . 3_665 ?
O3 Mn01 O4 90.21(9) . . ?
O3 Mn01 O1 176.03(8) . . ?
O3 Mn01 O5 99.91(9) . . ?
O2 Mn01 Mn02 140.26(6) . 3_665 ?
O2 Mn01 Mn02 91.90(6) . . ?
O2 Mn01 O4 176.84(9) . . ?
O2 Mn01 O3 91.37(9) . . ?
O2 Mn01 O1 90.62(9) . . ?
O2 Mn01 O5 98.93(8) . . ?
O1 Mn01 Mn02 85.05(7) . 3_665 ?
O1 Mn01 Mn02 43.02(6) . . ?
O1 Mn01 O5 83.16(9) . . ?
O5 Mn01 Mn02 40.56(6) . . ?
O5 Mn01 Mn02 41.33(6) . 3_665 ?
Mn01 Mn02 Mn01 120.997(18) . 3_665 ?
Mn02 Mn02 Mn01 60.86(2) 3_665 . ?
Mn02 Mn02 Mn01 60.14(2) 3_665 3_665 ?
O4 Mn02 Mn01 36.55(5) 3_665 3_665 ?
O4 Mn02 Mn01 136.97(6) 3_665 . ?
O4 Mn02 Mn02 85.47(6) 3_665 3_665 ?
O4 Mn02 O1 167.52(7) 3_665 . ?
O4 Mn02 N2 83.95(9) 3_665 . ?
O1 Mn02 Mn01 37.06(6) . . ?
O1 Mn02 Mn01 131.86(6) . 3_665 ?
O1 Mn02 Mn02 82.67(6) . 3_665 ?
O1 Mn02 N2 107.91(9) . . ?
O5 Mn02 Mn01 40.05(5) 3_665 3_665 ?
O5 Mn02 Mn01 91.99(6) . 3_665 ?
O5 Mn02 Mn01 40.32(6) . . ?
O5 Mn02 Mn01 91.76(6) 3_665 . ?
O5 Mn02 Mn02 42.61(6) . 3_665 ?
O5 Mn02 Mn02 41.51(6) 3_665 3_665 ?
O5 Mn02 O4 76.57(8) 3_665 3_665 ?
O5 Mn02 O4 96.82(8) . 3_665 ?
O5 Mn02 O1 91.88(8) 3_665 . ?
O5 Mn02 O1 77.00(8) . . ?
O5 Mn02 O5 84.12(10) . 3_665 ?
O5 Mn02 N2 103.22(10) . . ?
O5 Mn02 N2 159.93(9) 3_665 . ?
O5 Mn02 N1 104.44(11) 3_665 . ?
O5 Mn02 N1 162.04(10) . . ?
N2 Mn02 Mn01 105.98(7) . . ?
N2 Mn02 Mn01 120.23(7) . 3_665 ?
N2 Mn02 Mn02 142.33(8) . 3_665 ?
N1 Mn02 Mn01 122.53(8) . . ?
N1 Mn02 Mn01 104.76(9) . 3_665 ?
N1 Mn02 Mn02 143.47(9) . 3_665 ?
N1 Mn02 O4 100.50(9) . 3_665 ?
N1 Mn02 O1 86.84(9) . . ?
N1 Mn02 N2 74.13(11) . . ?
Mn01 O4 Mn02 101.26(8) . 3_665 ?
C28 O4 Mn01 122.06(17) . . ?
C28 O4 Mn02 136.48(18) . 3_665 ?
C21 O3 Mn01 121.88(18) . . ?
C14 O2 Mn01 120.23(17) . . ?
Mn01 O1 Mn02 99.92(9) . . ?
C7 O1 Mn01 123.29(17) . . ?
C7 O1 Mn02 136.77(18) . . ?
Mn01 O5 Mn02 98.62(8) . 3_665 ?
Mn01 O5 Mn02 99.12(9) . . ?
Mn01 O5 H5 104(2) . . ?
Mn02 O5 Mn02 95.88(10) . 3_665 ?
Mn02 O5 H5 126(2) . . ?
Mn02 O5 H5 127(2) 3_665 . ?
C83 N2 Mn02 114.2(3) . . ?
C83 N2 C87 119.0(3) . . ?
C87 N2 Mn02 124.1(2) . . ?
O4 C28 C27 120.7(2) . . ?
O4 C28 C23 119.7(3) . . ?
C27 C28 C23 119.6(2) . . ?
C90 N3 C88 119.8(3) . . ?
C90 N3 C89 121.7(4) . . ?
C89 N3 C88 118.5(4) . . ?
C28 C27 C1 120.9(2) . . ?
C26 C27 C28 119.4(3) . . ?
C26 C27 C1 119.7(3) . . ?
C28 C23 C22 121.1(2) . . ?
C24 C23 C28 118.7(3) . . ?
C24 C23 C22 120.0(2) . . ?
C82 N1 Mn02 116.9(2) . . ?
C78 N1 Mn02 123.3(3) . . ?
C78 N1 C82 118.7(3) . . ?
C23 C24 H24 118.5 . . ?
C25 C24 C23 122.9(3) . . ?
C25 C24 H24 118.5 . . ?
C24 C25 C26 117.0(3) . . ?
C24 C25 C68 119.9(2) . . ?
C26 C25 C68 123.1(3) . . ?
C12 C11 C39 122.9(3) . . ?
C10 C11 C12 116.9(3) . . ?
C10 C11 C39 120.2(3) . . ?
C27 C1 H1A 108.9 . . ?
C27 C1 H1B 108.9 . . ?
H1A C1 H1B 107.7 . . ?
C2 C1 C27 113.4(2) . . ?
C2 C1 H1A 108.9 . . ?
C2 C1 H1B 108.9 . . ?
O3 C21 C16 120.2(3) . . ?
O3 C21 C20 119.7(3) . . ?
C16 C21 C20 120.1(3) . . ?
C21 C16 C15 121.0(3) . . ?
C17 C16 C21 118.8(3) . . ?
C17 C16 C15 120.1(3) . . ?
C23 C22 H22A 109.7 . . ?
C23 C22 H22B 109.7 . . ?
H22A C22 H22B 108.2 . . ?
C20 C22 C23 109.8(2) . . ?
C20 C22 H22A 109.7 . . ?
C20 C22 H22B 109.7 . . ?
C5 C6 C7 118.8(3) . . ?
C5 C6 C8 120.7(3) . . ?
C7 C6 C8 120.4(3) . . ?
C16 C15 H15A 109.2 . . ?
C16 C15 H15B 109.2 . . ?
H15A C15 H15B 107.9 . . ?
C13 C15 C16 112.1(2) . . ?
C13 C15 H15A 109.2 . . ?
C13 C15 H15B 109.2 . . ?
O2 C14 C13 120.5(3) . . ?
O2 C14 C9 120.2(3) . . ?
C13 C14 C9 119.3(3) . . ?
C27 C26 C25 122.4(3) . . ?
C27 C26 H26 118.8 . . ?
C25 C26 H26 118.8 . . ?
C6 C5 H5A 118.5 . . ?
C6 C5 C4 123.0(3) . . ?
C4 C5 H5A 118.5 . . ?
C14 C13 C15 120.4(3) . . ?
C12 C13 C15 120.1(3) . . ?
C12 C13 C14 119.5(3) . . ?
O1 C7 C6 119.5(3) . . ?
O1 C7 C2 120.6(3) . . ?
C2 C7 C6 119.9(3) . . ?
C11 C12 C13 122.6(3) . . ?
C11 C12 H12 118.7 . . ?
C13 C12 H12 118.7 . . ?
C21 C20 C22 120.6(2) . . ?
C19 C20 C21 118.5(3) . . ?
C19 C20 C22 120.8(3) . . ?
C14 C9 C8 120.7(3) . . ?
C10 C9 C14 118.9(3) . . ?
C10 C9 C8 120.3(3) . . ?
C20 C19 H19 118.5 . . ?
C18 C19 C20 122.9(3) . . ?
C18 C19 H19 118.5 . . ?
C11 C10 C9 122.8(3) . . ?
C11 C10 H10 118.6 . . ?
C9 C10 H10 118.6 . . ?
C7 C2 C1 120.4(3) . . ?
C3 C2 C1 120.7(3) . . ?
C3 C2 C7 118.9(3) . . ?
C11 C39 C42 110.2(2) . . ?
C11 C39 C40 112.1(2) . . ?
C11 C39 C41 110.5(3) . . ?
C42 C39 C40 106.9(3) . . ?
C41 C39 C42 108.7(3) . . ?
C41 C39 C40 108.3(3) . . ?
C5 C4 C3 116.6(3) . . ?
C5 C4 C29 120.2(3) . . ?
C3 C4 C29 123.2(3) . . ?
C2 C3 C4 122.8(3) . . ?
C2 C3 H3 118.6 . . ?
C4 C3 H3 118.6 . . ?
H70A C70 H70B 108.1 . . ?
C68 C70 H70A 109.5 . . ?
C68 C70 H70B 109.5 . . ?
C74 C70 H70A 109.5 . . ?
C74 C70 H70B 109.5 . . ?
C74 C70 C68 110.8(3) . . ?
C19 C18 C49 122.1(3) . . ?
C19 C18 C17 117.0(3) . . ?
C17 C18 C49 120.9(3) . . ?
C25 C68 C70 110.4(2) . . ?
C25 C68 C71 109.6(2) . . ?
C25 C68 C69 112.2(2) . . ?
C71 C68 C70 108.3(2) . . ?
C69 C68 C70 107.7(3) . . ?
C69 C68 C71 108.5(3) . . ?
C6 C8 C9 109.4(2) . . ?
C6 C8 H8A 109.8 . . ?
C6 C8 H8B 109.8 . . ?
C9 C8 H8A 109.8 . . ?
C9 C8 H8B 109.8 . . ?
H8A C8 H8B 108.2 . . ?
C18 C49 C54 112.4(3) . . ?
C18 C49 C52 109.0(3) . . ?
C18 C49 C55 110.0(3) . . ?
C18 C49 C51 114.2(4) . . ?
C54 C49 C52 107.7(3) . . ?
C50 C49 C18 107.9(3) . . ?
C50 C49 C54 110.0(3) . . ?
C50 C49 C52 109.7(3) . . ?
C53 C49 C18 113.0(4) . . ?
C53 C49 C55 108.3(5) . . ?
C53 C49 C51 107.6(5) . . ?
C55 C49 C51 103.1(5) . . ?
C68 C71 H71A 109.4 . . ?
C68 C71 H71B 109.4 . . ?
C68 C71 C76 111.1(3) . . ?
H71A C71 H71B 108.0 . . ?
C76 C71 H71A 109.4 . . ?
C76 C71 H71B 109.4 . . ?
C16 C17 C18 122.7(3) . . ?
C16 C17 H17 118.7 . . ?
C18 C17 H17 118.7 . . ?
C68 C69 H69A 109.4 . . ?
C68 C69 H69B 109.4 . . ?
C68 C69 C72 111.0(2) . . ?
H69A C69 H69B 108.0 . . ?
C72 C69 H69A 109.4 . . ?
C72 C69 H69B 109.4 . . ?
C71 C76 H76 109.7 . . ?
C77 C76 C71 108.8(3) . . ?
C77 C76 H76 109.7 . . ?
C75 C76 C71 109.5(3) . . ?
C75 C76 H76 109.7 . . ?
C75 C76 C77 109.4(3) . . ?
C70 C74 H74 109.5 . . ?
C70 C74 C75 109.3(3) . . ?
C73 C74 C70 109.2(3) . . ?
C73 C74 H74 109.5 . . ?
C73 C74 C75 109.8(3) . . ?
C75 C74 H74 109.5 . . ?
C39 C42 H42A 109.4 . . ?
C39 C42 H42B 109.4 . . ?
H42A C42 H42B 108.0 . . ?
C47 C42 C39 111.3(3) . . ?
C47 C42 H42A 109.4 . . ?
C47 C42 H42B 109.4 . . ?
C39 C40 H40A 109.5 . . ?
C39 C40 H40B 109.5 . . ?
H40A C40 H40B 108.1 . . ?
C43 C40 C39 110.8(3) . . ?
C43 C40 H40A 109.5 . . ?
C43 C40 H40B 109.5 . . ?
N2 C83 C82 115.9(3) . . ?
N2 C83 C84 122.3(3) . . ?
C84 C83 C82 121.8(3) . . ?
C69 C72 H72 109.7 . . ?
C73 C72 C69 108.9(3) . . ?
C73 C72 H72 109.7 . . ?
C77 C72 C69 109.8(3) . . ?
C77 C72 H72 109.7 . . ?
C77 C72 C73 109.1(3) . . ?
C39 C41 H41A 109.5 . . ?
C39 C41 H41B 109.5 . . ?
C39 C41 C45 110.8(3) . . ?
H41A C41 H41B 108.1 . . ?
C45 C41 H41A 109.5 . . ?
C45 C41 H41B 109.5 . . ?
C74 C73 C72 109.4(3) . . ?
C74 C73 H73A 109.8 . . ?
C74 C73 H73B 109.8 . . ?
C72 C73 H73A 109.8 . . ?
C72 C73 H73B 109.8 . . ?
H73A C73 H73B 108.2 . . ?
C76 C77 H77A 109.6 . . ?
C76 C77 H77B 109.6 . . ?
C72 C77 C76 110.2(3) . . ?
C72 C77 H77A 109.6 . . ?
C72 C77 H77B 109.6 . . ?
H77A C77 H77B 108.1 . . ?
C4 C29 C32 109.5(3) . . ?
C4 C29 C30 112.7(3) . . ?
C4 C29 C31 110.1(3) . . ?
C30 C29 C32 107.2(3) . . ?
C30 C29 C31 109.0(4) . . ?
C31 C29 C32 108.3(3) . . ?
C42 C47 H47 109.7 . . ?
C48 C47 C42 109.2(3) . . ?
C48 C47 H47 109.7 . . ?
C48 C47 C46 109.3(3) . . ?
C46 C47 C42 109.1(3) . . ?
C46 C47 H47 109.7 . . ?
C76 C75 C74 109.4(3) . . ?
C76 C75 H75A 109.8 . . ?
C76 C75 H75B 109.8 . . ?
C74 C75 H75A 109.8 . . ?
C74 C75 H75B 109.8 . . ?
H75A C75 H75B 108.2 . . ?
N1 C82 C83 116.1(3) . . ?
N1 C82 C81 121.5(4) . . ?
C81 C82 C83 122.3(3) . . ?
C40 C43 H43 109.3 . . ?
C48 C43 C40 109.1(3) . . ?
C48 C43 H43 109.3 . . ?
C44 C43 C40 109.8(3) . . ?
C44 C43 H43 109.3 . . ?
C44 C43 C48 110.0(3) . . ?
C83 C84 H84 121.3 . . ?
C85 C84 C83 117.3(4) . . ?
C85 C84 H84 121.3 . . ?
N2 C87 H87 118.6 . . ?
N2 C87 C86 122.7(4) . . ?
C86 C87 H87 118.6 . . ?
N1 C78 H78 118.7 . . ?
N1 C78 C79 122.7(4) . . ?
C79 C78 H78 118.7 . . ?
C47 C48 H48A 109.7 . . ?
C47 C48 H48B 109.7 . . ?
C43 C48 C47 109.9(3) . . ?
C43 C48 H48A 109.7 . . ?
C43 C48 H48B 109.7 . . ?
H48A C48 H48B 108.2 . . ?
H58A C58 H58B 108.2 . . ?
C60 C58 H58A 109.8 . . ?
C60 C58 H58B 109.8 . . ?
C56 C58 H58A 109.8 . . ?
C56 C58 H58B 109.8 . . ?
C56 C58 C60 109.4(8) . . ?
C47 C46 H46A 109.7 . . ?
C47 C46 H46B 109.7 . . ?
C47 C46 C45 109.9(3) . . ?
H46A C46 H46B 108.2 . . ?
C45 C46 H46A 109.7 . . ?
C45 C46 H46B 109.7 . . ?
C93 N4 C91 121.1(5) . . ?
C93 N4 C92 119.9(4) . . ?
C92 N4 C91 119.0(5) . . ?
O7 C93 N4 123.7(5) . . ?
O7 C93 H93 118.1 . . ?
N4 C93 H93 118.1 . . ?
C41 C45 H45 109.8 . . ?
C46 C45 C41 108.6(3) . . ?
C46 C45 H45 109.8 . . ?
C44 C45 C41 109.0(3) . . ?
C44 C45 C46 109.8(3) . . ?
C44 C45 H45 109.8 . . ?
N3 C88 H88A 109.5 . . ?
N3 C88 H88B 109.5 . . ?
N3 C88 H88C 109.5 . . ?
H88A C88 H88B 109.5 . . ?
H88A C88 H88C 109.5 . . ?
H88B C88 H88C 109.5 . . ?
C43 C44 C45 109.9(3) . . ?
C43 C44 H44A 109.7 . . ?
C43 C44 H44B 109.7 . . ?
C45 C44 H44A 109.7 . . ?
C45 C44 H44B 109.7 . . ?
H44A C44 H44B 108.2 . . ?
C87 C86 H86 121.6 . . ?
C85 C86 C87 116.9(4) . . ?
C85 C86 H86 121.6 . . ?
C29 C32 H32A 109.7 . . ?
C29 C32 H32B 109.7 . . ?
H32A C32 H32B 108.2 . . ?
C37 C32 C29 109.9(4) . . ?
C37 C32 H32A 109.7 . . ?
C37 C32 H32B 109.7 . . ?
C65 C63 H63 109.4 . . ?
C61 C63 H63 109.4 . . ?
C61 C63 C65 109.8(8) . . ?
C61 C63 C54 110.0(7) . . ?
C54 C63 H63 109.4 . . ?
C54 C63 C65 108.8(7) . . ?
C29 C30 H30A 109.4 . . ?
C29 C30 H30B 109.4 . . ?
C29 C30 C33 111.0(4) . . ?
H30A C30 H30B 108.0 . . ?
C33 C30 H30A 109.4 . . ?
C33 C30 H30B 109.4 . . ?
C82 C81 H81 121.0 . . ?
C80 C81 C82 118.0(4) . . ?
C80 C81 H81 121.0 . . ?
N3 C90 H90 117.2 . . ?
O6 C90 N3 125.5(4) . . ?
O6 C90 H90 117.2 . . ?
C63 C65 H65A 109.9 . . ?
C63 C65 H65B 109.9 . . ?
H65A C65 H65B 108.3 . . ?
C56 C65 C63 109.1(7) . . ?
C56 C65 H65A 109.9 . . ?
C56 C65 H65B 109.9 . . ?
C29 C31 H31A 109.5 . . ?
C29 C31 H31B 109.5 . . ?
H31A C31 H31B 108.1 . . ?
C35 C31 C29 110.9(4) . . ?
C35 C31 H31A 109.5 . . ?
C35 C31 H31B 109.5 . . ?
C78 C79 H79 121.4 . . ?
C80 C79 C78 117.3(4) . . ?
C80 C79 H79 121.4 . . ?
C63 C61 H61A 109.8 . . ?
C63 C61 H61B 109.8 . . ?
C63 C61 C60 109.4(7) . . ?
H61A C61 H61B 108.2 . . ?
C60 C61 H61A 109.8 . . ?
C60 C61 H61B 109.8 . . ?
C81 C80 C79 121.8(4) . . ?
C81 C80 H80 119.1 . . ?
C79 C80 H80 119.1 . . ?
C32 C37 H37 109.2 . . ?
C36 C37 C32 108.5(4) . . ?
C36 C37 H37 109.2 . . ?
C38 C37 C32 109.9(4) . . ?
C38 C37 H37 109.2 . . ?
C38 C37 C36 110.8(5) . . ?
C84 C85 H85 119.1 . . ?
C86 C85 C84 121.7(4) . . ?
C86 C85 H85 119.1 . . ?
C31 C35 H35 109.9 . . ?
C36 C35 C31 108.8(4) . . ?
C36 C35 H35 109.9 . . ?
C34 C35 C31 109.4(5) . . ?
C34 C35 H35 109.9 . . ?
C34 C35 C36 108.9(5) . . ?
C37 C36 C35 110.6(4) . . ?
C37 C36 H36A 109.5 . . ?
C37 C36 H36B 109.5 . . ?
C35 C36 H36A 109.5 . . ?
C35 C36 H36B 109.5 . . ?
H36A C36 H36B 108.1 . . ?
C58 C60 C61 109.8(8) . . ?
C58 C60 H60 109.6 . . ?
C58 C60 C52 109.6(7) . . ?
C61 C60 H60 109.6 . . ?
C52 C60 C61 108.7(5) . . ?
C52 C60 H60 109.6 . . ?
C58 C56 C65 109.5(7) . . ?
C58 C56 H56 109.2 . . ?
C58 C56 C50 110.1(7) . . ?
C65 C56 H56 109.2 . . ?
C50 C56 C65 109.7(5) . . ?
C50 C56 H56 109.2 . . ?
N3 C89 H89A 109.5 . . ?
N3 C89 H89B 109.5 . . ?
N3 C89 H89C 109.5 . . ?
H89A C89 H89B 109.5 . . ?
H89A C89 H89C 109.5 . . ?
H89B C89 H89C 109.5 . . ?
C35 C34 H34A 109.7 . . ?
C35 C34 H34B 109.7 . . ?
C35 C34 C33 110.0(4) . . ?
H34A C34 H34B 108.2 . . ?
C33 C34 H34A 109.7 . . ?
C33 C34 H34B 109.7 . . ?
C30 C33 C34 109.0(5) . . ?
C30 C33 H33 109.5 . . ?
C34 C33 H33 109.5 . . ?
C38 C33 C30 109.0(5) . . ?
C38 C33 C34 110.2(5) . . ?
C38 C33 H33 109.5 . . ?
C49 C54 H54A 109.7 . . ?
C49 C54 H54B 109.7 . . ?
C63 C54 C49 109.9(5) . . ?
C63 C54 H54A 109.7 . . ?
C63 C54 H54B 109.7 . . ?
H54A C54 H54B 108.2 . . ?
C37 C38 C33 109.1(4) . . ?
C37 C38 H38A 109.9 . . ?
C37 C38 H38B 109.9 . . ?
C33 C38 H38A 109.9 . . ?
C33 C38 H38B 109.9 . . ?
H38A C38 H38B 108.3 . . ?
N4 C91 H91A 109.5 . . ?
N4 C91 H91B 109.5 . . ?
N4 C91 H91C 109.5 . . ?
H91A C91 H91B 109.5 . . ?
H91A C91 H91C 109.5 . . ?
H91B C91 H91C 109.5 . . ?
C49 C52 H52A 109.8 . . ?
C49 C52 H52B 109.8 . . ?
C60 C52 C49 109.5(4) . . ?
C60 C52 H52A 109.8 . . ?
C60 C52 H52B 109.8 . . ?
H52A C52 H52B 108.2 . . ?
C49 C50 C56 109.7(4) . . ?
C49 C50 H50A 109.7 . . ?
C49 C50 H50B 109.7 . . ?
C56 C50 H50A 109.7 . . ?
C56 C50 H50B 109.7 . . ?
H50A C50 H50B 108.2 . . ?
N4 C92 H92A 109.5 . . ?
N4 C92 H92B 109.5 . . ?
N4 C92 H92C 109.5 . . ?
H92A C92 H92B 109.5 . . ?
H92A C92 H92C 109.5 . . ?
H92B C92 H92C 109.5 . . ?
C49 C53 H53A 109.0 . . ?
C49 C53 H53B 109.0 . . ?
C49 C53 C62 113.0(7) . . ?
H53A C53 H53B 107.8 . . ?
C62 C53 H53A 109.0 . . ?
C62 C53 H53B 109.0 . . ?
C53 C62 H62 109.5 . . ?
C59 C62 C53 108.8(9) . . ?
C59 C62 H62 109.5 . . ?
C59 C62 C64 110.0(12) . . ?
C64 C62 C53 109.4(10) . . ?
C64 C62 H62 109.5 . . ?
C62 C59 H59A 109.6 . . ?
C62 C59 H59B 109.6 . . ?
C62 C59 C57 110.3(10) . . ?
H59A C59 H59B 108.1 . . ?
C57 C59 H59A 109.6 . . ?
C57 C59 H59B 109.6 . . ?
C59 C57 H57 109.6 . . ?
C59 C57 C51 108.4(13) . . ?
C67 C57 C59 110.3(13) . . ?
C67 C57 H57 109.6 . . ?
C67 C57 C51 109.3(12) . . ?
C51 C57 H57 109.6 . . ?
C57 C67 H67A 109.7 . . ?
C57 C67 H67B 109.7 . . ?
H67A C67 H67B 108.2 . . ?
C66 C67 C57 109.9(11) . . ?
C66 C67 H67A 109.7 . . ?
C66 C67 H67B 109.7 . . ?
C67 C66 H66 109.8 . . ?
C67 C66 C64 111.4(11) . . ?
C67 C66 C55 108.6(9) . . ?
C64 C66 H66 109.8 . . ?
C64 C66 C55 107.6(10) . . ?
C55 C66 H66 109.8 . . ?
C62 C64 C66 110.3(11) . . ?
C62 C64 H64A 109.6 . . ?
C62 C64 H64B 109.6 . . ?
C66 C64 H64A 109.6 . . ?
C66 C64 H64B 109.6 . . ?
H64A C64 H64B 108.1 . . ?
C49 C55 H55A 109.1 . . ?
C49 C55 H55B 109.1 . . ?
C66 C55 C49 112.4(7) . . ?
C66 C55 H55A 109.1 . . ?
C66 C55 H55B 109.1 . . ?
H55A C55 H55B 107.9 . . ?
C49 C51 H51A 109.4 . . ?
C49 C51 H51B 109.4 . . ?
C57 C51 C49 111.2(9) . . ?
C57 C51 H51A 109.4 . . ?
C57 C51 H51B 109.4 . . ?
H51A C51 H51B 108.0 . . ?

loop_
_geom_bond_atom_site_label_1
_geom_bond_atom_site_label_2
_geom_bond_distance
_geom_bond_site_symmetry_2
_geom_bond_publ_flag
Mn01 Mn02 3.2150(9) 3_665 ?
Mn01 Mn02 3.1923(8) . ?
Mn01 O4 1.952(2) . ?
Mn01 O3 1.900(2) . ?
Mn01 O2 1.899(2) . ?
Mn01 O1 1.953(2) . ?
Mn01 O5 2.092(2) . ?
Mn02 Mn02 3.1553(10) 3_665 ?
Mn02 O4 2.201(2) 3_665 ?
Mn02 O1 2.211(2) . ?
Mn02 O5 2.102(2) . ?
Mn02 O5 2.148(2) 3_665 ?
Mn02 N2 2.272(3) . ?
Mn02 N1 2.175(3) . ?
O4 C28 1.354(3) . ?
O3 C21 1.357(3) . ?
O2 C14 1.352(4) . ?
O1 C7 1.357(4) . ?
O5 H5 0.898(10) . ?
N2 C83 1.319(4) . ?
N2 C87 1.337(5) . ?
C28 C27 1.401(4) . ?
C28 C23 1.414(4) . ?
N3 C88 1.440(5) . ?
N3 C90 1.340(5) . ?
N3 C89 1.430(6) . ?
C27 C1 1.521(4) . ?
C27 C26 1.395(4) . ?
C23 C24 1.397(4) . ?
C23 C22 1.516(4) . ?
N1 C82 1.348(5) . ?
N1 C78 1.336(5) . ?
C24 H24 0.9500 . ?
C24 C25 1.390(4) . ?
C25 C26 1.399(4) . ?
C25 C68 1.530(4) . ?
C11 C12 1.394(4) . ?
C11 C10 1.393(4) . ?
C11 C39 1.528(4) . ?
C1 H1A 0.9900 . ?
C1 H1B 0.9900 . ?
C1 C2 1.518(4) . ?
C21 C16 1.406(4) . ?
C21 C20 1.412(4) . ?
C16 C15 1.515(4) . ?
C16 C17 1.394(4) . ?
C22 H22A 0.9900 . ?
C22 H22B 0.9900 . ?
C22 C20 1.504(4) . ?
C6 C5 1.389(5) . ?
C6 C7 1.407(4) . ?
C6 C8 1.506(5) . ?
C15 H15A 0.9900 . ?
C15 H15B 0.9900 . ?
C15 C13 1.515(4) . ?
C14 C13 1.405(4) . ?
C14 C9 1.413(4) . ?
C26 H26 0.9500 . ?
C5 H5A 0.9500 . ?
C5 C4 1.395(5) . ?
C13 C12 1.394(4) . ?
C7 C2 1.407(4) . ?
C12 H12 0.9500 . ?
C20 C19 1.401(4) . ?
C9 C10 1.399(4) . ?
C9 C8 1.510(4) . ?
C19 H19 0.9500 . ?
C19 C18 1.387(4) . ?
C10 H10 0.9500 . ?
C2 C3 1.391(4) . ?
C39 C42 1.540(4) . ?
C39 C40 1.548(4) . ?
C39 C41 1.540(5) . ?
C4 C3 1.398(5) . ?
C4 C29 1.531(5) . ?
C3 H3 0.9500 . ?
C70 H70A 0.9900 . ?
C70 H70B 0.9900 . ?
C70 C68 1.548(4) . ?
C70 C74 1.536(4) . ?
C18 C49 1.533(4) . ?
C18 C17 1.401(4) . ?
C68 C71 1.537(4) . ?
C68 C69 1.532(4) . ?
C8 H8A 0.9900 . ?
C8 H8B 0.9900 . ?
C49 C54 1.541(5) . ?
C49 C52 1.549(5) . ?
C49 C50 1.507(5) . ?
C49 C53 1.507(8) . ?
C49 C55 1.590(8) . ?
C49 C51 1.595(7) . ?
C71 H71A 0.9900 . ?
C71 H71B 0.9900 . ?
C71 C76 1.538(4) . ?
O6 C90 1.222(5) . ?
C17 H17 0.9500 . ?
C69 H69A 0.9900 . ?
C69 H69B 0.9900 . ?
C69 C72 1.540(4) . ?
C76 H76 1.0000 . ?
C76 C77 1.532(5) . ?
C76 C75 1.528(5) . ?
C74 H74 1.0000 . ?
C74 C73 1.531(5) . ?
C74 C75 1.538(5) . ?
C42 H42A 0.9900 . ?
C42 H42B 0.9900 . ?
C42 C47 1.533(5) . ?
C40 H40A 0.9900 . ?
C40 H40B 0.9900 . ?
C40 C43 1.533(5) . ?
C83 C82 1.485(5) . ?
C83 C84 1.418(5) . ?
C72 H72 1.0000 . ?
C72 C73 1.537(5) . ?
C72 C77 1.524(5) . ?
C41 H41A 0.9900 . ?
C41 H41B 0.9900 . ?
C41 C45 1.542(5) . ?
C73 H73A 0.9900 . ?
C73 H73B 0.9900 . ?
C77 H77A 0.9900 . ?
C77 H77B 0.9900 . ?
C29 C32 1.549(5) . ?
C29 C30 1.534(6) . ?
C29 C31 1.540(5) . ?
C47 H47 1.0000 . ?
C47 C48 1.525(5) . ?
C47 C46 1.526(6) . ?
C75 H75A 0.9900 . ?
C75 H75B 0.9900 . ?
C82 C81 1.405(5) . ?
C43 H43 1.0000 . ?
C43 C48 1.522(5) . ?
C43 C44 1.511(6) . ?
C84 H84 0.9500 . ?
C84 C85 1.370(6) . ?
C87 H87 0.9500 . ?
C87 C86 1.413(6) . ?
C78 H78 0.9500 . ?
C78 C79 1.388(6) . ?
C48 H48A 0.9900 . ?
C48 H48B 0.9900 . ?
C58 H58A 0.9900 . ?
C58 H58B 0.9900 . ?
C58 C60 1.533(14) . ?
C58 C56 1.510(13) . ?
C46 H46A 0.9900 . ?
C46 H46B 0.9900 . ?
C46 C45 1.539(6) . ?
O7 C93 1.217(6) . ?
N4 C93 1.347(6) . ?
N4 C91 1.434(6) . ?
N4 C92 1.429(8) . ?
C93 H93 0.9500 . ?
C45 H45 1.0000 . ?
C45 C44 1.530(6) . ?
C88 H88A 0.9800 . ?
C88 H88B 0.9800 . ?
C88 H88C 0.9800 . ?
C44 H44A 0.9900 . ?
C44 H44B 0.9900 . ?
C86 H86 0.9500 . ?
C86 C85 1.366(6) . ?
C32 H32A 0.9900 . ?
C32 H32B 0.9900 . ?
C32 C37 1.547(6) . ?
C63 H63 1.0000 . ?
C63 C65 1.539(13) . ?
C63 C61 1.512(12) . ?
C63 C54 1.528(9) . ?
C30 H30A 0.9900 . ?
C30 H30B 0.9900 . ?
C30 C33 1.535(6) . ?
C81 H81 0.9500 . ?
C81 C80 1.348(6) . ?
C90 H90 0.9500 . ?
C65 H65A 0.9900 . ?
C65 H65B 0.9900 . ?
C65 C56 1.536(12) . ?
C31 H31A 0.9900 . ?
C31 H31B 0.9900 . ?
C31 C35 1.539(6) . ?
C79 H79 0.9500 . ?
C79 C80 1.375(6) . ?
C61 H61A 0.9900 . ?
C61 H61B 0.9900 . ?
C61 C60 1.539(10) . ?
C80 H80 0.9500 . ?
C37 H37 1.0000 . ?
C37 C36 1.517(7) . ?
C37 C38 1.505(8) . ?
C85 H85 0.9500 . ?
C35 H35 1.0000 . ?
C35 C36 1.527(8) . ?
C35 C34 1.508(9) . ?
C36 H36A 0.9900 . ?
C36 H36B 0.9900 . ?
C60 H60 1.0000 . ?
C60 C52 1.534(8) . ?
C56 H56 1.0000 . ?
C56 C50 1.532(7) . ?
C89 H89A 0.9800 . ?
C89 H89B 0.9800 . ?
C89 H89C 0.9800 . ?
C34 H34A 0.9900 . ?
C34 H34B 0.9900 . ?
C34 C33 1.549(9) . ?
C33 H33 1.0000 . ?
C33 C38 1.516(9) . ?
C54 H54A 0.9900 . ?
C54 H54B 0.9900 . ?
C38 H38A 0.9900 . ?
C38 H38B 0.9900 . ?
C91 H91A 0.9800 . ?
C91 H91B 0.9800 . ?
C91 H91C 0.9800 . ?
C52 H52A 0.9900 . ?
C52 H52B 0.9900 . ?
C50 H50A 0.9900 . ?
C50 H50B 0.9900 . ?
C92 H92A 0.9800 . ?
C92 H92B 0.9800 . ?
C92 H92C 0.9800 . ?
C53 H53A 0.9900 . ?
C53 H53B 0.9900 . ?
C53 C62 1.525(12) . ?
C62 H62 1.0000 . ?
C62 C59 1.514(13) . ?
C62 C64 1.519(17) . ?
C59 H59A 0.9900 . ?
C59 H59B 0.9900 . ?
C59 C57 1.529(19) . ?
C57 H57 1.0000 . ?
C57 C67 1.53(2) . ?
C57 C51 1.542(15) . ?
C67 H67A 0.9900 . ?
C67 H67B 0.9900 . ?
C67 C66 1.501(15) . ?
C66 H66 1.0000 . ?
C66 C64 1.527(18) . ?
C66 C55 1.542(11) . ?
C64 H64A 0.9900 . ?
C64 H64B 0.9900 . ?
C55 H55A 0.9900 . ?
C55 H55B 0.9900 . ?
C51 H51A 0.9900 . ?
C51 H51B 0.9900 . ?

loop_
_geom_torsion_atom_site_label_1
_geom_torsion_atom_site_label_2
_geom_torsion_atom_site_label_3
_geom_torsion_atom_site_label_4
_geom_torsion
_geom_torsion_site_symmetry_1
_geom_torsion_site_symmetry_2
_geom_torsion_site_symmetry_3
_geom_torsion_site_symmetry_4
_geom_torsion_publ_flag
Mn01 O4 C28 C27 -90.1(3) . . . . ?
Mn01 O4 C28 C23 90.9(3) . . . . ?
Mn01 O3 C21 C16 88.3(3) . . . . ?
Mn01 O3 C21 C20 -93.9(3) . . . . ?
Mn01 O2 C14 C13 -88.8(3) . . . . ?
Mn01 O2 C14 C9 92.6(3) . . . . ?
Mn01 O1 C7 C6 -91.2(3) . . . . ?
Mn01 O1 C7 C2 90.2(3) . . . . ?
Mn02 Mn01 O2 C14 -169.27(16) 3_665 . . . ?
Mn02 Mn01 O2 C14 -129.3(2) . . . . ?
Mn02 O4 C28 C27 83.8(3) 3_665 . . . ?
Mn02 O4 C28 C23 -95.2(3) 3_665 . . . ?
Mn02 O1 C7 C6 87.0(3) . . . . ?
Mn02 O1 C7 C2 -91.6(3) . . . . ?
Mn02 N2 C83 C82 -17.6(4) . . . . ?
Mn02 N2 C83 C84 161.7(3) . . . . ?
Mn02 N2 C87 C86 -161.0(3) . . . . ?
Mn02 N1 C82 C83 -9.5(4) . . . . ?
Mn02 N1 C82 C81 168.8(3) . . . . ?
Mn02 N1 C78 C79 -166.2(3) . . . . ?
O4 C28 C27 C1 2.1(4) . . . . ?
O4 C28 C27 C26 -178.8(3) . . . . ?
O4 C28 C23 C24 178.3(3) . . . . ?
O4 C28 C23 C22 -6.0(4) . . . . ?
O3 Mn01 O2 C14 90.3(2) . . . . ?
O3 C21 C16 C15 -3.8(4) . . . . ?
O3 C21 C16 C17 177.7(3) . . . . ?
O3 C21 C20 C22 6.9(4) . . . . ?
O3 C21 C20 C19 -175.8(3) . . . . ?
O2 C14 C13 C15 2.1(4) . . . . ?
O2 C14 C13 C12 -178.4(3) . . . . ?
O2 C14 C9 C10 176.9(3) . . . . ?
O2 C14 C9 C8 -5.7(4) . . . . ?
O1 Mn01 O2 C14 -86.3(2) . . . . ?
O1 C7 C2 C1 -3.0(4) . . . . ?
O1 C7 C2 C3 178.7(2) . . . . ?
O5 Mn01 O2 C14 -169.4(2) . . . . ?
N2 C83 C82 N1 18.5(5) . . . . ?
N2 C83 C82 C81 -159.8(4) . . . . ?
N2 C83 C84 C85 1.1(6) . . . . ?
N2 C87 C86 C85 1.1(6) . . . . ?
C28 C27 C1 C2 90.8(3) . . . . ?
C28 C27 C26 C25 0.5(5) . . . . ?
C28 C23 C24 C25 0.5(4) . . . . ?
C28 C23 C22 C20 -90.4(3) . . . . ?
C27 C28 C23 C24 -0.7(4) . . . . ?
C27 C28 C23 C22 174.9(3) . . . . ?
C27 C1 C2 C7 -89.0(3) . . . . ?
C27 C1 C2 C3 89.2(3) . . . . ?
C23 C28 C27 C1 -178.9(3) . . . . ?
C23 C28 C27 C26 0.2(4) . . . . ?
C23 C24 C25 C26 0.1(4) . . . . ?
C23 C24 C25 C68 -178.6(3) . . . . ?
C23 C22 C20 C21 89.6(3) . . . . ?
C23 C22 C20 C19 -87.6(3) . . . . ?
N1 C82 C81 C80 -1.3(6) . . . . ?
N1 C78 C79 C80 -2.4(7) . . . . ?
C24 C23 C22 C20 85.2(3) . . . . ?
C24 C25 C26 C27 -0.7(4) . . . . ?
C24 C25 C68 C70 -60.1(4) . . . . ?
C24 C25 C68 C71 59.1(4) . . . . ?
C24 C25 C68 C69 179.6(3) . . . . ?
C25 C68 C71 C76 -178.4(3) . . . . ?
C25 C68 C69 C72 -179.0(3) . . . . ?
C11 C39 C42 C47 -178.8(3) . . . . ?
C11 C39 C40 C43 179.6(3) . . . . ?
C11 C39 C41 C45 179.0(3) . . . . ?
C1 C27 C26 C25 179.6(3) . . . . ?
C1 C2 C3 C4 -178.8(3) . . . . ?
C21 C16 C15 C13 -89.5(3) . . . . ?
C21 C16 C17 C18 -1.6(5) . . . . ?
C21 C20 C19 C18 -2.4(5) . . . . ?
C16 C21 C20 C22 -175.2(3) . . . . ?
C16 C21 C20 C19 2.0(4) . . . . ?
C16 C15 C13 C14 91.7(3) . . . . ?
C16 C15 C13 C12 -87.8(3) . . . . ?
C22 C23 C24 C25 -175.1(3) . . . . ?
C22 C20 C19 C18 174.9(3) . . . . ?
C6 C5 C4 C3 1.4(4) . . . . ?
C6 C5 C4 C29 -178.2(3) . . . . ?
C6 C7 C2 C1 178.4(2) . . . . ?
C6 C7 C2 C3 0.1(4) . . . . ?
C15 C16 C17 C18 179.9(3) . . . . ?
C15 C13 C12 C11 -179.3(3) . . . . ?
C14 C13 C12 C11 1.2(4) . . . . ?
C14 C9 C10 C11 1.9(5) . . . . ?
C14 C9 C8 C6 -92.4(3) . . . . ?
C26 C27 C1 C2 -88.3(3) . . . . ?
C26 C25 C68 C70 121.2(3) . . . . ?
C26 C25 C68 C71 -119.5(3) . . . . ?
C26 C25 C68 C69 1.0(4) . . . . ?
C5 C6 C7 O1 -177.6(3) . . . . ?
C5 C6 C7 C2 1.0(4) . . . . ?
C5 C6 C8 C9 -86.2(3) . . . . ?
C5 C4 C3 C2 -0.2(4) . . . . ?
C5 C4 C29 C32 55.5(4) . . . . ?
C5 C4 C29 C30 174.6(3) . . . . ?
C5 C4 C29 C31 -63.4(4) . . . . ?
C13 C14 C9 C10 -1.7(4) . . . . ?
C13 C14 C9 C8 175.7(3) . . . . ?
C7 C6 C5 C4 -1.9(4) . . . . ?
C7 C6 C8 C9 89.3(3) . . . . ?
C7 C2 C3 C4 -0.5(4) . . . . ?
C12 C11 C10 C9 -0.5(4) . . . . ?
C12 C11 C39 C42 -116.4(3) . . . . ?
C12 C11 C39 C40 2.5(4) . . . . ?
C12 C11 C39 C41 123.5(3) . . . . ?
C20 C21 C16 C15 178.4(3) . . . . ?
C20 C21 C16 C17 -0.2(4) . . . . ?
C20 C19 C18 C49 178.4(3) . . . . ?
C20 C19 C18 C17 0.8(5) . . . . ?
C9 C14 C13 C15 -179.3(3) . . . . ?
C9 C14 C13 C12 0.2(4) . . . . ?
C19 C18 C49 C54 169.7(3) . . . . ?
C19 C18 C49 C52 50.2(4) . . . . ?
C19 C18 C49 C50 -68.8(4) . . . . ?
C19 C18 C49 C53 113.2(5) . . . . ?
C19 C18 C49 C55 -125.6(4) . . . . ?
C19 C18 C49 C51 -10.2(5) . . . . ?
C19 C18 C17 C16 1.3(5) . . . . ?
C10 C11 C12 C13 -1.0(4) . . . . ?
C10 C11 C39 C42 62.4(4) . . . . ?
C10 C11 C39 C40 -178.7(3) . . . . ?
C10 C11 C39 C41 -57.7(4) . . . . ?
C10 C9 C8 C6 84.9(3) . . . . ?
C39 C11 C12 C13 177.8(3) . . . . ?
C39 C11 C10 C9 -179.4(3) . . . . ?
C39 C42 C47 C48 -60.1(4) . . . . ?
C39 C42 C47 C46 59.3(4) . . . . ?
C39 C40 C43 C48 61.0(4) . . . . ?
C39 C40 C43 C44 -59.6(4) . . . . ?
C39 C41 C45 C46 -59.9(4) . . . . ?
C39 C41 C45 C44 59.7(4) . . . . ?
C4 C29 C32 C37 -179.3(4) . . . . ?
C4 C29 C30 C33 -179.9(4) . . . . ?
C4 C29 C31 C35 178.4(4) . . . . ?
C3 C4 C29 C32 -124.2(4) . . . . ?
C3 C4 C29 C30 -5.0(5) . . . . ?
C3 C4 C29 C31 116.9(4) . . . . ?
C70 C68 C71 C76 -57.9(4) . . . . ?
C70 C68 C69 C72 59.2(3) . . . . ?
C70 C74 C73 C72 -60.1(4) . . . . ?
C70 C74 C75 C76 60.2(4) . . . . ?
C18 C49 C54 C63 179.9(5) . . . . ?
C18 C49 C52 C60 -176.8(4) . . . . ?
C18 C49 C50 C56 178.0(4) . . . . ?
C18 C49 C53 C62 176.3(6) . . . . ?
C18 C49 C55 C66 -178.3(7) . . . . ?
C18 C49 C51 C57 -178.1(9) . . . . ?
C68 C25 C26 C27 178.0(3) . . . . ?
C68 C70 C74 C73 60.3(4) . . . . ?
C68 C70 C74 C75 -59.9(4) . . . . ?
C68 C71 C76 C77 -59.8(4) . . . . ?
C68 C71 C76 C75 59.7(4) . . . . ?
C68 C69 C72 C73 -60.6(4) . . . . ?
C68 C69 C72 C77 58.8(4) . . . . ?
C8 C6 C5 C4 173.8(3) . . . . ?
C8 C6 C7 O1 6.8(4) . . . . ?
C8 C6 C7 C2 -174.6(3) . . . . ?
C8 C9 C10 C11 -175.5(3) . . . . ?
C49 C18 C17 C16 -176.4(3) . . . . ?
C49 C53 C62 C59 60.8(11) . . . . ?
C49 C53 C62 C64 -59.4(12) . . . . ?
C71 C68 C69 C72 -57.8(3) . . . . ?
C71 C76 C77 C72 59.4(4) . . . . ?
C71 C76 C75 C74 -59.9(4) . . . . ?
C17 C16 C15 C13 89.0(3) . . . . ?
C17 C18 C49 C54 -12.8(4) . . . . ?
C17 C18 C49 C52 -132.2(3) . . . . ?
C17 C18 C49 C50 108.7(4) . . . . ?
C17 C18 C49 C53 -69.3(5) . . . . ?
C17 C18 C49 C55 51.9(5) . . . . ?
C17 C18 C49 C51 167.3(4) . . . . ?
C69 C68 C71 C76 58.8(3) . . . . ?
C69 C72 C73 C74 60.0(4) . . . . ?
C69 C72 C77 C76 -59.1(3) . . . . ?
C74 C70 C68 C25 178.1(3) . . . . ?
C74 C70 C68 C71 58.2(3) . . . . ?
C74 C70 C68 C69 -59.0(3) . . . . ?
C42 C39 C40 C43 -59.5(4) . . . . ?
C42 C39 C41 C45 58.0(4) . . . . ?
C42 C47 C48 C43 59.5(4) . . . . ?
C42 C47 C46 C45 -60.5(4) . . . . ?
C40 C39 C42 C47 59.1(4) . . . . ?
C40 C39 C41 C45 -57.8(4) . . . . ?
C40 C43 C48 C47 -60.1(4) . . . . ?
C40 C43 C44 C45 60.6(4) . . . . ?
C83 N2 C87 C86 -0.6(6) . . . . ?
C83 C82 C81 C80 176.9(4) . . . . ?
C83 C84 C85 C86 -0.5(7) . . . . ?
C41 C39 C42 C47 -57.6(4) . . . . ?
C41 C39 C40 C43 57.5(4) . . . . ?
C41 C45 C44 C43 -60.4(4) . . . . ?
C73 C74 C75 C76 -59.6(3) . . . . ?
C73 C72 C77 C76 60.2(3) . . . . ?
C77 C76 C75 C74 59.3(3) . . . . ?
C77 C72 C73 C74 -59.8(3) . . . . ?
C29 C4 C3 C2 179.4(3) . . . . ?
C29 C32 C37 C36 60.8(5) . . . . ?
C29 C32 C37 C38 -60.5(5) . . . . ?
C29 C30 C33 C34 -58.7(6) . . . . ?
C29 C30 C33 C38 61.6(6) . . . . ?
C29 C31 C35 C36 -59.1(6) . . . . ?
C29 C31 C35 C34 59.7(6) . . . . ?
C47 C46 C45 C41 60.8(4) . . . . ?
C47 C46 C45 C44 -58.3(4) . . . . ?
C75 C76 C77 C72 -60.2(3) . . . . ?
C75 C74 C73 C72 59.7(3) . . . . ?
C82 N1 C78 C79 1.8(6) . . . . ?
C82 C83 C84 C85 -179.6(4) . . . . ?
C82 C81 C80 C79 0.6(8) . . . . ?
C84 C83 C82 N1 -160.9(3) . . . . ?
C84 C83 C82 C81 20.8(6) . . . . ?
C87 N2 C83 C82 -179.9(3) . . . . ?
C87 N2 C83 C84 -0.5(5) . . . . ?
C87 C86 C85 C84 -0.5(7) . . . . ?
C78 N1 C82 C83 -178.2(3) . . . . ?
C78 N1 C82 C81 0.1(5) . . . . ?
C78 C79 C80 C81 1.1(8) . . . . ?
C48 C47 C46 C45 58.9(4) . . . . ?
C48 C43 C44 C45 -59.5(4) . . . . ?
C58 C60 C52 C49 58.5(7) . . . . ?
C58 C56 C50 C49 -60.6(8) . . . . ?
C46 C47 C48 C43 -59.8(4) . . . . ?
C46 C45 C44 C43 58.4(4) . . . . ?
C88 N3 C90 O6 -177.5(4) . . . . ?
C44 C43 C48 C47 60.4(4) . . . . ?
C32 C29 C30 C33 -59.4(5) . . . . ?
C32 C29 C31 C35 58.7(5) . . . . ?
C32 C37 C36 C35 -61.3(6) . . . . ?
C32 C37 C38 C33 61.1(6) . . . . ?
C63 C65 C56 C58 60.5(9) . . . . ?
C63 C65 C56 C50 -60.4(8) . . . . ?
C63 C61 C60 C58 -59.2(9) . . . . ?
C63 C61 C60 C52 60.7(7) . . . . ?
C30 C29 C32 C37 58.2(4) . . . . ?
C30 C29 C31 C35 -57.5(5) . . . . ?
C30 C33 C38 C37 -61.1(6) . . . . ?
C65 C63 C61 C60 59.5(8) . . . . ?
C65 C63 C54 C49 -59.7(8) . . . . ?
C65 C56 C50 C49 59.9(7) . . . . ?
C31 C29 C32 C37 -59.3(5) . . . . ?
C31 C29 C30 C33 57.5(5) . . . . ?
C31 C35 C36 C37 60.4(6) . . . . ?
C31 C35 C34 C33 -60.4(6) . . . . ?
C61 C63 C65 C56 -60.1(8) . . . . ?
C61 C63 C54 C49 60.5(8) . . . . ?
C61 C60 C52 C49 -61.5(6) . . . . ?
C35 C34 C33 C30 60.1(6) . . . . ?
C35 C34 C33 C38 -59.5(5) . . . . ?
C36 C37 C38 C33 -58.8(5) . . . . ?
C36 C35 C34 C33 58.4(5) . . . . ?
C60 C58 C56 C65 -60.5(10) . . . . ?
C60 C58 C56 C50 60.2(10) . . . . ?
C56 C58 C60 C61 59.8(10) . . . . ?
C56 C58 C60 C52 -59.6(10) . . . . ?
C89 N3 C90 O6 -0.1(7) . . . . ?
C34 C35 C36 C37 -58.7(5) . . . . ?
C34 C33 C38 C37 58.5(5) . . . . ?
C54 C49 C52 C60 60.9(5) . . . . ?
C54 C49 C50 C56 -59.0(5) . . . . ?
C54 C63 C65 C56 60.3(9) . . . . ?
C54 C63 C61 C60 -60.2(9) . . . . ?
C38 C37 C36 C35 59.5(5) . . . . ?
C91 N4 C93 O7 -0.1(8) . . . . ?
C52 C49 C54 C63 -59.9(6) . . . . ?
C52 C49 C50 C56 59.3(5) . . . . ?
C50 C49 C54 C63 59.6(6) . . . . ?
C50 C49 C52 C60 -58.9(5) . . . . ?
C92 N4 C93 O7 177.0(7) . . . . ?
C53 C49 C55 C66 -54.3(8) . . . . ?
C53 C49 C51 C57 55.5(11) . . . . ?
C53 C62 C59 C57 -61.5(14) . . . . ?
C53 C62 C64 C66 62.0(14) . . . . ?
C62 C59 C57 C67 -58.4(14) . . . . ?
C62 C59 C57 C51 61.2(15) . . . . ?
C59 C62 C64 C66 -57.4(13) . . . . ?
C59 C57 C67 C66 57.5(13) . . . . ?
C59 C57 C51 C49 -58.1(14) . . . . ?
C57 C67 C66 C64 -57.2(13) . . . . ?
C57 C67 C66 C55 61.0(13) . . . . ?
C67 C57 C51 C49 62.1(14) . . . . ?
C67 C66 C64 C62 57.5(14) . . . . ?
C67 C66 C55 C49 -62.9(11) . . . . ?
C64 C62 C59 C57 58.3(14) . . . . ?
C64 C66 C55 C49 57.7(11) . . . . ?
C55 C49 C53 C62 54.2(8) . . . . ?
C55 C49 C51 C57 -58.8(10) . . . . ?
C55 C66 C64 C62 -61.3(14) . . . . ?
C51 C49 C53 C62 -56.6(8) . . . . ?
C51 C49 C55 C66 59.5(8) . . . . ?
C51 C57 C67 C66 -61.5(15) . . . . ?

loop_
_smtbx_masks_void_nr
_smtbx_masks_void_average_x
_smtbx_masks_void_average_y
_smtbx_masks_void_average_z
_smtbx_masks_void_volume
_smtbx_masks_void_count_electrons
_smtbx_masks_void_content
1 -0.079 0.370 0.538 120.3 4.3 ?
2 0.000 0.500 0.000 284.5 77.6 C3H7NO
3 0.079 0.630 0.462 120.3 4.3 ?
4 0.500 0.000 0.500 284.5 77.6 C3H7NO
5 0.421 0.130 0.038 120.3 4.3 ?
6 0.579 0.870 0.962 120.3 4.3 ?
